data_4315925
loop_
_publ_author_name
'Cristina Femoni'
'Maria Carmela Iapalucci'
'Giuliano Longoni'
'Tatiana Lovato'
'Stefano Stagni'
'Stefano Zacchini'

_publ_section_title
;
 Self-Assembly of [Pt3n(CO)6n]2- (n= 4-8) Carbonyl Clusters: from
 Molecules to Conducting Molecular Metal Wires
;
_journal_name_full 'Inorganic Chemistry'
_journal_page_first 5992
_journal_page_last 6004
_journal_paper_doi 10.1021/ic100547j
_journal_volume 49
_journal_year 2010
_chemical_formula_sum 'C46 H44 N4 Ni O26 Pt12'
_chemical_formula_weight 3468.64
_chemical_name_systematic
; 
 ? 
;
_space_group_IT_number 2
_symmetry_cell_setting triclinic
_symmetry_space_group_name_Hall '-P 1'
_symmetry_space_group_name_H-M 'P -1'
_atom_sites_solution_hydrogens geom
_atom_sites_solution_primary direct
_atom_sites_solution_secondary difmap
_audit_creation_method SHELXL-97
_cell_angle_alpha 87.098(2)
_cell_angle_beta 71.932(2)
_cell_angle_gamma 70.122(2)
_cell_formula_units_Z 2
_cell_length_a 12.6213(15)
_cell_length_b 16.750(2)
_cell_length_c 17.948(2)
_cell_measurement_reflns_used 8574
_cell_measurement_temperature 294(2)
_cell_measurement_theta_max 28.103
_cell_measurement_theta_min 2.3915
_cell_volume 3385.9(7)
_computing_structure_refinement 'SHELXL-97 (Sheldrick, 1997)'
_computing_structure_solution 'SHELXS-97 (Sheldrick, 1990)'
_diffrn_ambient_temperature 294(2)
_diffrn_measured_fraction_theta_full 0.996
_diffrn_measured_fraction_theta_max 0.996
_diffrn_measurement_device_type 'CCD area detecto'
_diffrn_measurement_method 'phi and omega scans'
_diffrn_radiation_monochromator graphite
_diffrn_radiation_source 'fine-focus sealed tube'
_diffrn_radiation_type MoK\a
_diffrn_radiation_wavelength 0.71073
_diffrn_reflns_av_R_equivalents 0.0428
_diffrn_reflns_av_sigmaI/netI 0.0512
_diffrn_reflns_limit_h_max 15
_diffrn_reflns_limit_h_min -15
_diffrn_reflns_limit_k_max 19
_diffrn_reflns_limit_k_min -19
_diffrn_reflns_limit_l_max 21
_diffrn_reflns_limit_l_min -21
_diffrn_reflns_number 32317
_diffrn_reflns_theta_full 25.03
_diffrn_reflns_theta_max 25.03
_diffrn_reflns_theta_min 1.20
_exptl_absorpt_coefficient_mu 25.024
_exptl_absorpt_correction_T_max 0.1887
_exptl_absorpt_correction_T_min 0.1172
_exptl_absorpt_correction_type empirical
_exptl_crystal_colour purple-red
_exptl_crystal_density_diffrn 3.402
_exptl_crystal_density_method 'not measured'
_exptl_crystal_description plate
_exptl_crystal_F_000 3040
_exptl_crystal_size_max 0.15
_exptl_crystal_size_mid 0.12
_exptl_crystal_size_min 0.10
_refine_diff_density_max 1.252
_refine_diff_density_min -1.656
_refine_diff_density_rms 0.222
_refine_ls_extinction_method none
_refine_ls_goodness_of_fit_ref 1.017
_refine_ls_hydrogen_treatment constr
_refine_ls_matrix_type full
_refine_ls_number_parameters 802
_refine_ls_number_reflns 11906
_refine_ls_number_restraints 905
_refine_ls_restrained_S_all 1.054
_refine_ls_R_factor_all 0.0646
_refine_ls_R_factor_gt 0.0388
_refine_ls_shift/su_max 0.000
_refine_ls_shift/su_mean 0.000
_refine_ls_structure_factor_coef Fsqd
_refine_ls_weighting_details 'calc w=1/[\s^2^(Fo^2^)+(0.0356P)^2^+20.8625P] where P=(Fo^2^+2Fc^2^)/3'
_refine_ls_weighting_scheme calc
_refine_ls_wR_factor_gt 0.0896
_refine_ls_wR_factor_ref 0.1005
_reflns_number_gt 8406
_reflns_number_total 11906
_reflns_threshold_expression >2sigma(I)
_cod_data_source_file ic100547j_si_001_1.cif
_cod_data_source_block p-1
_cod_database_code 4315925

loop_
_symmetry_equiv_pos_as_xyz
'x, y, z'
'-x, -y, -z'

loop_
_atom_site_label
_atom_site_type_symbol
_atom_site_fract_x
_atom_site_fract_y
_atom_site_fract_z
_atom_site_U_iso_or_equiv
_atom_site_adp_type
_atom_site_occupancy
_atom_site_symmetry_multiplicity
_atom_site_calc_flag
_atom_site_refinement_flags
_atom_site_disorder_assembly
_atom_site_disorder_group
Pt1 Pt 0.89630(5) 0.19067(4) 0.06064(4) 0.0760(2) Uani 1 1 d U . .
Pt2 Pt 0.84999(5) 0.04809(4) 0.09819(4) 0.06250(17) Uani 1 1 d U . .
Pt3 Pt 0.93483(5) 0.11434(5) 0.18836(4) 0.0784(2) Uani 1 1 d U . .
Pt4 Pt 0.68295(4) 0.23001(3) 0.27650(3) 0.05140(14) Uani 1 1 d U . .
Pt5 Pt 0.59924(4) 0.13144(3) 0.21606(3) 0.05342(15) Uani 1 1 d U . .
Pt6 Pt 0.62814(5) 0.26894(4) 0.14500(3) 0.06252(17) Uani 1 1 d U . .
Pt7 Pt 0.37496(4) 0.37858(4) 0.22589(3) 0.05271(15) Uani 1 1 d U . .
Pt8 Pt 0.34598(5) 0.24287(3) 0.30107(3) 0.05526(15) Uani 1 1 d U . .
Pt9 Pt 0.43101(4) 0.34319(3) 0.35738(3) 0.04783(14) Uani 1 1 d U . .
Pt10 Pt 0.10070(5) 0.34223(4) 0.42415(4) 0.06668(18) Uani 1 1 d U . .
Pt11 Pt 0.17606(5) 0.47093(4) 0.43077(3) 0.06013(16) Uani 1 1 d U . .
Pt12 Pt 0.10286(5) 0.45133(4) 0.31119(3) 0.06132(17) Uani 1 1 d U . .
C1 C 0.910(2) 0.2771(15) -0.0017(14) 0.128(4) Uani 1 1 d U . .
C2 C 0.8490(15) 0.1165(11) 0.0005(10) 0.083(3) Uani 1 1 d U . .
C3 C 0.8151(17) -0.0406(13) 0.0701(11) 0.096(3) Uani 1 1 d U . .
C4 C 0.9172(16) -0.0008(13) 0.1901(11) 0.093(3) Uani 1 1 d U . .
C5 C 0.9922(18) 0.1072(14) 0.2728(13) 0.111(3) Uani 1 1 d U . .
C6 C 0.9906(19) 0.2051(15) 0.1289(13) 0.114(3) Uani 1 1 d U . .
C7 C 0.7388(15) 0.2479(12) 0.3569(11) 0.086(3) Uani 1 1 d U . .
C8 C 0.6572(14) 0.1194(10) 0.3140(9) 0.067(2) Uani 1 1 d U . .
C9 C 0.5559(16) 0.0363(11) 0.2212(11) 0.086(3) Uani 1 1 d U . .
C10 C 0.5754(14) 0.1768(11) 0.1113(9) 0.077(2) Uani 1 1 d U . .
C11 C 0.6196(17) 0.3319(13) 0.0620(11) 0.099(3) Uani 1 1 d U . .
C12 C 0.6992(14) 0.3290(11) 0.2062(10) 0.079(2) Uani 1 1 d U . .
C13 C 0.3535(17) 0.4548(12) 0.1515(11) 0.094(3) Uani 1 1 d U . .
C14 C 0.3123(13) 0.2896(11) 0.1987(9) 0.073(2) Uani 1 1 d U . .
C15 C 0.2914(17) 0.1539(12) 0.3070(11) 0.095(3) Uani 1 1 d U . .
C16 C 0.3918(13) 0.2379(9) 0.4042(8) 0.066(2) Uani 1 1 d U . .
C17 C 0.4750(15) 0.3759(11) 0.4361(10) 0.083(3) Uani 1 1 d U . .
C18 C 0.4340(13) 0.4446(9) 0.2874(9) 0.064(2) Uani 1 1 d U . .
C19 C 0.0566(19) 0.2539(14) 0.4727(12) 0.109(3) Uani 1 1 d U . .
C20 C 0.1528(15) 0.3815(11) 0.5092(9) 0.080(2) Uani 1 1 d U . .
C21 C 0.2225(18) 0.5361(13) 0.4841(12) 0.103(3) Uani 1 1 d U . .
C22 C 0.1389(14) 0.5510(10) 0.3467(11) 0.080(3) Uani 1 1 d U . .
C23 C 0.0624(16) 0.4885(13) 0.2237(11) 0.095(3) Uani 1 1 d U . .
C24 C 0.0243(17) 0.3626(13) 0.3336(11) 0.095(3) Uani 1 1 d U . .
O1 O 0.9194(14) 0.3289(10) -0.0460(10) 0.141(4) Uani 1 1 d U . .
O2 O 0.8302(10) 0.1130(8) -0.0606(7) 0.093(3) Uani 1 1 d U . .
O3 O 0.7910(12) -0.0942(9) 0.0505(8) 0.109(3) Uani 1 1 d U . .
O4 O 0.9334(11) -0.0623(9) 0.2203(8) 0.108(3) Uani 1 1 d U . .
O5 O 1.0201(13) 0.0960(9) 0.3286(9) 0.121(3) Uani 1 1 d U . .
O6 O 1.0501(13) 0.2469(10) 0.1270(9) 0.130(3) Uani 1 1 d U . .
O7 O 0.7705(11) 0.2530(8) 0.4070(7) 0.096(3) Uani 1 1 d U . .
O8 O 0.6701(10) 0.0713(7) 0.3613(6) 0.081(3) Uani 1 1 d U . .
O9 O 0.5323(11) -0.0235(8) 0.2250(7) 0.097(3) Uani 1 1 d U . .
O10 O 0.5498(10) 0.1559(7) 0.0591(6) 0.087(3) Uani 1 1 d U . .
O11 O 0.6123(12) 0.3712(9) 0.0054(8) 0.115(3) Uani 1 1 d U . .
O12 O 0.7323(10) 0.3853(7) 0.2017(7) 0.092(3) Uani 1 1 d U . .
O13 O 0.3351(12) 0.5024(9) 0.1046(8) 0.114(3) Uani 1 1 d U . .
O14 O 0.2804(9) 0.2703(7) 0.1495(6) 0.084(2) Uani 1 1 d U . .
O15 O 0.2602(12) 0.0952(8) 0.3103(8) 0.107(3) Uani 1 1 d U . .
O16 O 0.3956(9) 0.1968(7) 0.4567(6) 0.082(3) Uani 1 1 d U . .
O17 O 0.5028(11) 0.3981(8) 0.4853(7) 0.098(3) Uani 1 1 d U . .
O18 O 0.4575(9) 0.5044(6) 0.2838(6) 0.077(2) Uani 1 1 d U . .
O19 O 0.0193(13) 0.2031(9) 0.4985(9) 0.124(4) Uani 1 1 d U . .
O20 O 0.1628(10) 0.3620(7) 0.5713(6) 0.090(3) Uani 1 1 d U . .
O21 O 0.2558(12) 0.5762(9) 0.5144(8) 0.116(3) Uani 1 1 d U . .
O22 O 0.1360(10) 0.6204(7) 0.3290(7) 0.092(3) Uani 1 1 d U . .
O23 O 0.0408(11) 0.5084(8) 0.1659(8) 0.106(3) Uani 1 1 d U . .
O24 O -0.0337(12) 0.3353(9) 0.3100(8) 0.108(3) Uani 1 1 d U . .
Ni1 Ni 0.49395(14) 0.25180(10) 0.80142(9) 0.0475(4) Uani 1 1 d . . .
N1 N 0.6435(9) 0.2164(7) 0.7200(6) 0.0585(18) Uani 1 1 d U . .
H1 H 0.6447 0.1720 0.6921 0.070 Uiso 1 1 calc R . .
N2 N 0.5412(10) 0.1565(7) 0.8602(6) 0.0593(18) Uani 1 1 d U . .
N3 N 0.3450(10) 0.2888(8) 0.8848(7) 0.0651(19) Uani 1 1 d U . .
H3 H 0.2939 0.2721 0.8686 0.078 Uiso 1 1 calc R . .
N4 N 0.4385(10) 0.3376(8) 0.7357(7) 0.0627(19) Uani 1 1 d U . .
C101 C 0.7500(12) 0.1838(9) 0.7486(8) 0.0594(18) Uani 1 1 d U . .
C102 C 0.7431(12) 0.2467(9) 0.8097(8) 0.062(3) Uani 1 1 d U . .
H10A H 0.6712 0.2565 0.8526 0.093 Uiso 1 1 calc R . .
H10B H 0.7436 0.2995 0.7863 0.093 Uiso 1 1 calc R . .
H10C H 0.8100 0.2240 0.8286 0.093 Uiso 1 1 calc R . .
C103 C 0.8636(12) 0.1669(10) 0.6796(8) 0.071(3) Uani 1 1 d U . .
H10D H 0.9301 0.1324 0.6956 0.106 Uiso 1 1 calc R . .
H10E H 0.8738 0.2199 0.6631 0.106 Uiso 1 1 calc R . .
H10F H 0.8585 0.1377 0.6369 0.106 Uiso 1 1 calc R . .
C104 C 0.7470(12) 0.1008(9) 0.7845(8) 0.0600(19) Uani 1 1 d U . .
H10G H 0.7613 0.0610 0.7420 0.072 Uiso 1 1 calc R . .
H10H H 0.8142 0.0794 0.8043 0.072 Uiso 1 1 calc R . .
C105 C 0.6434(13) 0.0964(9) 0.8471(8) 0.0598(19) Uani 1 1 d U . .
C106 C 0.6575(13) 0.0180(9) 0.8914(9) 0.072(3) Uani 1 1 d U . .
H10I H 0.6683 0.0282 0.9403 0.109 Uiso 1 1 calc R . .
H10J H 0.7254 -0.0275 0.8610 0.109 Uiso 1 1 calc R . .
H10K H 0.5878 0.0026 0.9017 0.109 Uiso 1 1 calc R . .
C107 C 0.4391(12) 0.1497(9) 0.9236(8) 0.064(2) Uani 1 1 d U . .
H10L H 0.4647 0.1173 0.9650 0.077 Uiso 1 1 calc R . .
H10M H 0.3966 0.1216 0.9039 0.077 Uiso 1 1 calc R . .
C108 C 0.3604(13) 0.2400(9) 0.9543(8) 0.066(2) Uani 1 1 d U . .
H10N H 0.2842 0.2408 0.9895 0.079 Uiso 1 1 calc R . .
H10O H 0.3972 0.2646 0.9826 0.079 Uiso 1 1 calc R . .
C109 C 0.2904(13) 0.3828(10) 0.9001(9) 0.0710(19) Uani 1 1 d U . .
C110 C 0.3771(13) 0.4220(10) 0.9099(9) 0.077(3) Uani 1 1 d U . .
H11A H 0.3990 0.4019 0.9559 0.115 Uiso 1 1 calc R . .
H11B H 0.3409 0.4828 0.9154 0.115 Uiso 1 1 calc R . .
H11C H 0.4466 0.4062 0.8646 0.115 Uiso 1 1 calc R . .
C111 C 0.1775(13) 0.4043(11) 0.9727(9) 0.085(4) Uani 1 1 d U . .
H11D H 0.1401 0.3627 0.9748 0.127 Uiso 1 1 calc R . .
H11E H 0.1235 0.4596 0.9688 0.127 Uiso 1 1 calc R . .
H11F H 0.1991 0.4040 1.0196 0.127 Uiso 1 1 calc R . .
C112 C 0.2502(13) 0.4181(10) 0.8274(8) 0.071(2) Uani 1 1 d U . .
H11G H 0.1863 0.3985 0.8273 0.085 Uiso 1 1 calc R . .
H11H H 0.2171 0.4796 0.8353 0.085 Uiso 1 1 calc R . .
C113 C 0.3388(13) 0.3969(10) 0.7487(9) 0.0677(19) Uani 1 1 d U . .
C114 C 0.3001(13) 0.4513(10) 0.6858(9) 0.077(3) Uani 1 1 d U . .
H11I H 0.3421 0.4908 0.6718 0.116 Uiso 1 1 calc R . .
H11J H 0.2164 0.4820 0.7051 0.116 Uiso 1 1 calc R . .
H11K H 0.3170 0.4156 0.6403 0.116 Uiso 1 1 calc R . .
C115 C 0.5249(12) 0.3195(9) 0.6537(8) 0.063(2) Uani 1 1 d U . .
H11L H 0.5158 0.3710 0.6253 0.075 Uiso 1 1 calc R . .
H11M H 0.5130 0.2776 0.6249 0.075 Uiso 1 1 calc R . .
C116 C 0.6486(12) 0.2850(9) 0.6653(8) 0.063(2) Uani 1 1 d U . .
H11N H 0.7100 0.2629 0.6157 0.075 Uiso 1 1 calc R . .
H11O H 0.6648 0.3295 0.6876 0.075 Uiso 1 1 calc R . .
O200 O 0.2542(13) 0.2233(10) 0.7795(9) 0.137(4) Uani 1 1 d DU . .
C201 C 0.0796(15) 0.2629(13) 0.7452(13) 0.129(5) Uani 1 1 d DU . .
H20A H 0.0469 0.2286 0.7243 0.193 Uiso 1 1 calc R . .
H20B H 0.0705 0.3151 0.7189 0.193 Uiso 1 1 calc R . .
H20C H 0.0387 0.2755 0.8003 0.193 Uiso 1 1 calc R . .
C202 C 0.2078(14) 0.2160(13) 0.7327(11) 0.124(4) Uani 1 1 d DU . .
C203 C 0.2772(18) 0.1607(13) 0.6585(11) 0.133(5) Uani 1 1 d DU . .
H20D H 0.3197 0.1050 0.6710 0.200 Uiso 1 1 calc R . .
H20E H 0.3324 0.1851 0.6251 0.200 Uiso 1 1 calc R . .
H20F H 0.2239 0.1565 0.6318 0.200 Uiso 1 1 calc R . .
O300 O 0.6628(15) 0.1001(11) 0.6014(11) 0.163(5) Uani 1 1 d DU . .
C301 C 0.619(2) 0.0027(15) 0.5379(14) 0.155(6) Uani 1 1 d DU . .
H30A H 0.6647 -0.0541 0.5156 0.233 Uiso 1 1 calc R . .
H30B H 0.5777 0.0342 0.5031 0.233 Uiso 1 1 calc R . .
H30C H 0.5624 0.0006 0.5875 0.233 Uiso 1 1 calc R . .
C302 C 0.6998(17) 0.0454(15) 0.5500(13) 0.156(5) Uani 1 1 d DU . .
C303 C 0.8227(17) 0.0239(16) 0.4939(14) 0.162(6) Uani 1 1 d DU . .
H30D H 0.8189 0.0416 0.4428 0.243 Uiso 1 1 calc R . .
H30E H 0.8630 -0.0364 0.4910 0.243 Uiso 1 1 calc R . .
H30F H 0.8652 0.0526 0.5118 0.243 Uiso 1 1 calc R . .

loop_
_atom_site_aniso_label
_atom_site_aniso_U_11
_atom_site_aniso_U_22
_atom_site_aniso_U_33
_atom_site_aniso_U_23
_atom_site_aniso_U_13
_atom_site_aniso_U_12
Pt1 0.0509(4) 0.0822(5) 0.0743(4) -0.0045(3) 0.0066(3) -0.0194(3)
Pt2 0.0357(3) 0.0726(4) 0.0655(4) -0.0047(3) -0.0073(2) -0.0078(3)
Pt3 0.0386(3) 0.1049(5) 0.0729(4) -0.0244(4) -0.0099(3) -0.0039(3)
Pt4 0.0380(3) 0.0508(3) 0.0539(3) -0.0100(2) -0.0063(2) -0.0064(2)
Pt5 0.0374(3) 0.0584(3) 0.0531(3) -0.0140(3) -0.0036(2) -0.0094(2)
Pt6 0.0444(3) 0.0693(4) 0.0504(3) 0.0041(3) -0.0017(2) -0.0023(3)
Pt7 0.0398(3) 0.0640(4) 0.0403(3) 0.0034(2) -0.0056(2) -0.0066(2)
Pt8 0.0407(3) 0.0541(3) 0.0558(3) -0.0097(3) 0.0041(2) -0.0128(2)
Pt9 0.0386(3) 0.0517(3) 0.0408(3) -0.0033(2) -0.0064(2) -0.0046(2)
Pt10 0.0530(3) 0.0574(4) 0.0689(4) 0.0048(3) 0.0039(3) -0.0141(3)
Pt11 0.0442(3) 0.0577(4) 0.0648(4) -0.0015(3) -0.0078(3) -0.0081(3)
Pt12 0.0433(3) 0.0659(4) 0.0579(3) 0.0020(3) -0.0053(3) -0.0072(3)
C1 0.127(5) 0.123(5) 0.129(5) 0.026(4) -0.024(4) -0.054(4)
C2 0.079(6) 0.089(6) 0.064(5) -0.005(4) -0.015(4) -0.011(5)
C3 0.091(5) 0.094(4) 0.101(5) -0.008(4) -0.022(4) -0.036(4)
C4 0.085(4) 0.095(4) 0.093(4) 0.013(3) -0.036(4) -0.017(3)
C5 0.104(5) 0.123(5) 0.111(5) -0.002(4) -0.050(4) -0.026(4)
C6 0.104(4) 0.126(5) 0.123(5) -0.002(4) -0.032(3) -0.056(4)
C7 0.080(6) 0.095(6) 0.091(6) -0.019(5) -0.043(5) -0.019(5)
C8 0.074(6) 0.062(5) 0.067(5) 0.011(4) -0.029(4) -0.020(5)
C9 0.079(7) 0.072(6) 0.105(8) -0.014(6) -0.014(6) -0.034(5)
C10 0.069(4) 0.087(4) 0.069(4) -0.001(3) -0.026(3) -0.015(3)
C11 0.095(5) 0.103(5) 0.091(4) 0.024(4) -0.026(4) -0.029(4)
C12 0.063(6) 0.066(6) 0.096(6) 0.005(4) -0.006(5) -0.026(4)
C13 0.095(5) 0.095(5) 0.087(4) 0.027(4) -0.032(4) -0.026(4)
C14 0.057(5) 0.092(5) 0.069(5) -0.010(4) -0.023(4) -0.020(4)
C15 0.093(5) 0.089(4) 0.107(5) -0.001(4) -0.020(4) -0.047(4)
C16 0.067(5) 0.061(5) 0.049(5) 0.008(4) -0.003(4) -0.013(4)
C17 0.081(4) 0.093(5) 0.079(4) -0.008(4) -0.036(4) -0.022(3)
C18 0.056(5) 0.047(5) 0.080(6) 0.005(4) -0.011(4) -0.017(4)
C19 0.113(5) 0.101(5) 0.109(5) 0.018(4) -0.014(4) -0.052(4)
C20 0.076(6) 0.086(6) 0.057(4) 0.010(4) -0.007(4) -0.014(5)
C21 0.103(5) 0.102(5) 0.110(5) -0.013(4) -0.039(4) -0.034(4)
C22 0.071(7) 0.052(5) 0.110(7) 0.015(4) -0.034(6) -0.010(5)
C23 0.088(5) 0.104(5) 0.091(4) 0.012(4) -0.038(4) -0.021(4)
C24 0.089(4) 0.102(5) 0.103(4) 0.002(4) -0.031(3) -0.043(3)
O1 0.139(5) 0.134(5) 0.139(5) 0.027(4) -0.025(4) -0.052(4)
O2 0.090(5) 0.096(5) 0.078(4) 0.000(4) -0.024(4) -0.016(4)
O3 0.102(5) 0.103(5) 0.117(5) -0.009(4) -0.019(4) -0.042(4)
O4 0.100(5) 0.108(4) 0.105(4) 0.017(4) -0.035(4) -0.020(4)
O5 0.115(5) 0.131(5) 0.114(5) -0.001(4) -0.049(4) -0.026(4)
O6 0.123(5) 0.138(5) 0.138(5) -0.001(4) -0.035(4) -0.058(4)
O7 0.093(5) 0.102(5) 0.098(5) -0.013(4) -0.042(4) -0.025(4)
O8 0.092(6) 0.071(6) 0.075(5) 0.015(4) -0.026(5) -0.022(5)
O9 0.093(7) 0.080(6) 0.113(7) -0.015(6) -0.014(6) -0.036(5)
O10 0.081(4) 0.097(4) 0.077(4) -0.006(3) -0.031(3) -0.017(3)
O11 0.113(5) 0.115(5) 0.104(4) 0.026(4) -0.029(4) -0.030(4)
O12 0.079(6) 0.072(6) 0.108(7) 0.004(5) -0.003(5) -0.028(5)
O13 0.115(5) 0.111(5) 0.102(4) 0.032(4) -0.032(4) -0.026(4)
O14 0.073(4) 0.098(4) 0.082(4) -0.008(4) -0.027(3) -0.026(3)
O15 0.108(5) 0.099(4) 0.119(5) -0.002(4) -0.022(4) -0.051(4)
O16 0.084(6) 0.073(5) 0.060(5) 0.016(4) -0.002(5) -0.010(5)
O17 0.096(4) 0.108(5) 0.090(4) -0.009(4) -0.038(4) -0.024(4)
O18 0.070(5) 0.057(5) 0.096(6) 0.005(4) -0.010(5) -0.023(4)
O19 0.128(5) 0.111(5) 0.123(5) 0.019(4) -0.015(4) -0.052(4)
O20 0.091(5) 0.090(5) 0.071(4) 0.009(3) -0.017(3) -0.018(4)
O21 0.113(5) 0.114(5) 0.123(5) -0.013(4) -0.041(4) -0.036(4)
O22 0.086(6) 0.060(5) 0.121(7) 0.019(5) -0.034(6) -0.013(5)
O23 0.098(5) 0.115(5) 0.098(4) 0.011(4) -0.038(4) -0.024(4)
O24 0.104(4) 0.116(5) 0.113(5) -0.001(4) -0.033(4) -0.047(4)
Ni1 0.0473(10) 0.0542(10) 0.0451(9) 0.0014(8) -0.0157(7) -0.0211(8)
N1 0.057(3) 0.062(3) 0.058(3) 0.008(3) -0.019(3) -0.022(3)
N2 0.057(3) 0.067(4) 0.059(3) 0.005(3) -0.018(3) -0.028(3)
N3 0.056(3) 0.077(4) 0.063(3) -0.002(3) -0.017(3) -0.023(3)
N4 0.057(3) 0.070(4) 0.062(3) 0.005(3) -0.021(3) -0.021(3)
C101 0.057(3) 0.064(3) 0.061(3) 0.006(3) -0.019(3) -0.023(3)
C102 0.060(5) 0.066(6) 0.065(6) 0.007(5) -0.022(5) -0.027(5)
C103 0.059(6) 0.074(6) 0.069(6) 0.005(5) -0.013(5) -0.016(5)
C104 0.058(3) 0.064(4) 0.060(3) 0.006(3) -0.019(3) -0.024(3)
C105 0.059(3) 0.065(4) 0.059(3) 0.007(3) -0.020(3) -0.025(3)
C106 0.072(6) 0.071(6) 0.068(6) 0.018(5) -0.020(5) -0.019(5)
C107 0.059(4) 0.073(4) 0.061(3) 0.003(3) -0.016(3) -0.025(3)
C108 0.058(4) 0.076(4) 0.062(3) 0.001(3) -0.015(3) -0.024(3)
C109 0.059(3) 0.080(4) 0.067(3) -0.002(3) -0.016(3) -0.018(3)
C110 0.066(6) 0.087(6) 0.072(6) -0.009(5) -0.018(5) -0.020(5)
C111 0.065(6) 0.092(6) 0.074(6) -0.005(6) -0.006(5) -0.011(6)
C112 0.060(3) 0.077(4) 0.069(3) 0.001(3) -0.019(3) -0.016(3)
C113 0.060(3) 0.074(4) 0.066(3) 0.004(3) -0.021(3) -0.018(3)
C114 0.068(6) 0.082(6) 0.072(6) 0.009(5) -0.024(5) -0.012(5)
C115 0.060(4) 0.068(4) 0.060(3) 0.006(3) -0.019(3) -0.020(3)
C116 0.060(3) 0.065(4) 0.060(3) 0.008(3) -0.017(3) -0.020(3)
O200 0.141(6) 0.138(6) 0.138(6) 0.004(4) -0.051(4) -0.048(4)
C201 0.128(6) 0.127(6) 0.129(6) 0.010(4) -0.040(4) -0.042(4)
C202 0.128(5) 0.125(5) 0.125(5) 0.008(4) -0.044(4) -0.046(4)
C203 0.135(6) 0.131(6) 0.130(6) 0.009(4) -0.040(4) -0.041(4)
O300 0.170(6) 0.159(7) 0.164(7) 0.003(4) -0.053(5) -0.060(4)
C301 0.158(7) 0.156(7) 0.154(7) 0.010(4) -0.049(4) -0.056(4)
C302 0.159(6) 0.157(6) 0.154(6) 0.010(4) -0.051(4) -0.054(4)
C303 0.161(7) 0.163(7) 0.160(7) 0.011(4) -0.051(4) -0.052(4)

loop_
_atom_type_symbol
_atom_type_description
_atom_type_scat_dispersion_real
_atom_type_scat_dispersion_imag
_atom_type_scat_source
C C 0.0033 0.0016 'International Tables Vol C Tables 4.2.6.8 and 6.1.1.4'
H H 0.0000 0.0000 'International Tables Vol C Tables 4.2.6.8 and 6.1.1.4'
N N 0.0061 0.0033 'International Tables Vol C Tables 4.2.6.8 and 6.1.1.4'
O O 0.0106 0.0060 'International Tables Vol C Tables 4.2.6.8 and 6.1.1.4'
Ni Ni 0.3393 1.1124 'International Tables Vol C Tables 4.2.6.8 and 6.1.1.4'
Pt Pt -1.7033 8.3905 'International Tables Vol C Tables 4.2.6.8 and 6.1.1.4'

loop_
_geom_angle_atom_site_label_1
_geom_angle_atom_site_label_2
_geom_angle_atom_site_label_3
_geom_angle
_geom_angle_site_symmetry_1
_geom_angle_site_symmetry_3
_geom_angle_publ_flag
C1 Pt1 C2 104.6(9) . . ?
C1 Pt1 C6 97.5(10) . . ?
C2 Pt1 C6 151.3(8) . . ?
C1 Pt1 Pt2 154.3(8) . . ?
C2 Pt1 Pt2 49.7(5) . . ?
C6 Pt1 Pt2 107.0(7) . . ?
C1 Pt1 Pt3 145.6(8) . . ?
C2 Pt1 Pt3 109.3(5) . . ?
C6 Pt1 Pt3 48.5(6) . . ?
Pt2 Pt1 Pt3 59.97(3) . . ?
C1 Pt1 Pt6 97.1(8) . . ?
C2 Pt1 Pt6 84.4(5) . . ?
C6 Pt1 Pt6 111.0(6) . . ?
Pt2 Pt1 Pt6 81.30(2) . . ?
Pt3 Pt1 Pt6 92.00(2) . . ?
C3 Pt2 C2 99.8(8) . . ?
C3 Pt2 C4 101.5(9) . . ?
C2 Pt2 C4 152.8(8) . . ?
C3 Pt2 Pt1 148.7(6) . . ?
C2 Pt2 Pt1 49.0(5) . . ?
C4 Pt2 Pt1 107.8(6) . . ?
C3 Pt2 Pt3 149.8(6) . . ?
C2 Pt2 Pt3 108.9(5) . . ?
C4 Pt2 Pt3 48.3(6) . . ?
Pt1 Pt2 Pt3 60.22(3) . . ?
C3 Pt2 Pt5 93.5(6) . . ?
C2 Pt2 Pt5 104.6(5) . . ?
C4 Pt2 Pt5 90.8(5) . . ?
Pt1 Pt2 Pt5 96.85(2) . . ?
Pt3 Pt2 Pt5 88.29(2) . . ?
C5 Pt3 C6 101.3(9) . . ?
C5 Pt3 C4 99.1(9) . . ?
C6 Pt3 C4 150.2(8) . . ?
C5 Pt3 Pt2 150.0(7) . . ?
C6 Pt3 Pt2 107.4(6) . . ?
C4 Pt3 Pt2 50.9(5) . . ?
C5 Pt3 Pt1 150.0(7) . . ?
C6 Pt3 Pt1 49.0(6) . . ?
C4 Pt3 Pt1 109.9(5) . . ?
Pt2 Pt3 Pt1 59.82(3) . . ?
C5 Pt3 Pt4 95.4(6) . . ?
C6 Pt3 Pt4 97.0(6) . . ?
C4 Pt3 Pt4 102.5(5) . . ?
Pt2 Pt3 Pt4 89.92(2) . . ?
Pt1 Pt3 Pt4 85.82(2) . . ?
C7 Pt4 C8 96.3(7) . . ?
C7 Pt4 C12 102.7(8) . . ?
C8 Pt4 C12 160.7(7) . . ?
C7 Pt4 Pt6 153.4(6) . . ?
C8 Pt4 Pt6 110.3(4) . . ?
C12 Pt4 Pt6 50.7(5) . . ?
C7 Pt4 Pt5 146.6(6) . . ?
C8 Pt4 Pt5 50.4(4) . . ?
C12 Pt4 Pt5 110.7(5) . . ?
Pt6 Pt4 Pt5 59.95(2) . . ?
C7 Pt4 Pt9 94.0(5) . . ?
C8 Pt4 Pt9 95.5(4) . . ?
C12 Pt4 Pt9 86.9(4) . . ?
Pt6 Pt4 Pt9 85.01(2) . . ?
Pt5 Pt4 Pt9 89.09(2) . . ?
C7 Pt4 Pt3 88.5(5) . . ?
C8 Pt4 Pt3 84.4(4) . . ?
C12 Pt4 Pt3 92.4(4) . . ?
Pt6 Pt4 Pt3 92.66(2) . . ?
Pt5 Pt4 Pt3 88.91(2) . . ?
Pt9 Pt4 Pt3 177.49(2) . . ?
C9 Pt5 C10 101.1(8) . . ?
C9 Pt5 C8 100.5(7) . . ?
C10 Pt5 C8 157.8(7) . . ?
C9 Pt5 Pt6 150.9(6) . . ?
C10 Pt5 Pt6 49.8(5) . . ?
C8 Pt5 Pt6 108.6(4) . . ?
C9 Pt5 Pt4 149.4(6) . . ?
C10 Pt5 Pt4 109.5(5) . . ?
C8 Pt5 Pt4 48.9(4) . . ?
Pt6 Pt5 Pt4 59.77(2) . . ?
C9 Pt5 Pt8 91.7(5) . . ?
C10 Pt5 Pt8 89.1(4) . . ?
C8 Pt5 Pt8 95.4(4) . . ?
Pt6 Pt5 Pt8 87.09(2) . . ?
Pt4 Pt5 Pt8 90.78(2) . . ?
C9 Pt5 Pt2 95.5(5) . . ?
C10 Pt5 Pt2 78.0(4) . . ?
C8 Pt5 Pt2 94.8(4) . . ?
Pt6 Pt5 Pt2 80.94(2) . . ?
Pt4 Pt5 Pt2 89.05(2) . . ?
Pt8 Pt5 Pt2 166.24(3) . . ?
C11 Pt6 C10 96.6(8) . . ?
C11 Pt6 C12 103.2(8) . . ?
C10 Pt6 C12 159.5(7) . . ?
C11 Pt6 Pt4 153.0(7) . . ?
C10 Pt6 Pt4 110.1(5) . . ?
C12 Pt6 Pt4 49.8(5) . . ?
C11 Pt6 Pt5 146.6(7) . . ?
C10 Pt6 Pt5 50.0(5) . . ?
C12 Pt6 Pt5 110.1(5) . . ?
Pt4 Pt6 Pt5 60.28(2) . . ?
C11 Pt6 Pt7 87.1(6) . . ?
C10 Pt6 Pt7 91.8(4) . . ?
C12 Pt6 Pt7 94.2(4) . . ?
Pt4 Pt6 Pt7 95.00(2) . . ?
Pt5 Pt6 Pt7 92.98(2) . . ?
C11 Pt6 Pt1 87.1(6) . . ?
C10 Pt6 Pt1 98.7(4) . . ?
C12 Pt6 Pt1 77.5(4) . . ?
Pt4 Pt6 Pt1 85.71(2) . . ?
Pt5 Pt6 Pt1 97.26(2) . . ?
Pt7 Pt6 Pt1 168.56(3) . . ?
C13 Pt7 C18 96.9(8) . . ?
C13 Pt7 C14 102.5(8) . . ?
C18 Pt7 C14 160.1(6) . . ?
C13 Pt7 Pt9 146.9(6) . . ?
C18 Pt7 Pt9 50.1(4) . . ?
C14 Pt7 Pt9 110.2(5) . . ?
C13 Pt7 Pt8 152.2(6) . . ?
C18 Pt7 Pt8 110.2(4) . . ?
C14 Pt7 Pt8 50.1(5) . . ?
Pt9 Pt7 Pt8 60.08(2) . . ?
C13 Pt7 Pt6 99.3(6) . . ?
C18 Pt7 Pt6 89.5(4) . . ?
C14 Pt7 Pt6 91.7(4) . . ?
Pt9 Pt7 Pt6 85.11(2) . . ?
Pt8 Pt7 Pt6 87.51(2) . . ?
C13 Pt7 Pt12 88.5(6) . . ?
C18 Pt7 Pt12 100.6(4) . . ?
C14 Pt7 Pt12 75.8(4) . . ?
Pt9 Pt7 Pt12 94.39(2) . . ?
Pt8 Pt7 Pt12 80.61(2) . . ?
Pt6 Pt7 Pt12 166.50(3) . . ?
C15 Pt8 C14 97.8(8) . . ?
C15 Pt8 C16 103.1(8) . . ?
C14 Pt8 C16 158.8(6) . . ?
C15 Pt8 Pt9 152.7(6) . . ?
C14 Pt8 Pt9 109.3(5) . . ?
C16 Pt8 Pt9 49.7(4) . . ?
C15 Pt8 Pt7 147.2(6) . . ?
C14 Pt8 Pt7 49.5(5) . . ?
C16 Pt8 Pt7 109.4(4) . . ?
Pt9 Pt8 Pt7 59.82(2) . . ?
C15 Pt8 Pt5 92.4(6) . . ?
C14 Pt8 Pt5 93.7(4) . . ?
C16 Pt8 Pt5 89.0(4) . . ?
Pt9 Pt8 Pt5 88.82(2) . . ?
Pt7 Pt8 Pt5 92.38(2) . . ?
C15 Pt8 Pt10 86.6(6) . . ?
C14 Pt8 Pt10 99.7(4) . . ?
C16 Pt8 Pt10 78.2(4) . . ?
Pt9 Pt8 Pt10 85.99(2) . . ?
Pt7 Pt8 Pt10 95.70(2) . . ?
Pt5 Pt8 Pt10 166.56(3) . . ?
C17 Pt9 C16 99.9(7) . . ?
C17 Pt9 C18 99.2(7) . . ?
C16 Pt9 C18 159.8(6) . . ?
C17 Pt9 Pt7 148.7(6) . . ?
C16 Pt9 Pt7 110.8(4) . . ?
C18 Pt9 Pt7 49.6(4) . . ?
C17 Pt9 Pt8 150.5(6) . . ?
C16 Pt9 Pt8 50.8(4) . . ?
C18 Pt9 Pt8 109.6(4) . . ?
Pt7 Pt9 Pt8 60.10(2) . . ?
C17 Pt9 Pt4 91.3(5) . . ?
C16 Pt9 Pt4 89.4(4) . . ?
C18 Pt9 Pt4 96.7(4) . . ?
Pt7 Pt9 Pt4 94.84(2) . . ?
Pt8 Pt9 Pt4 91.27(2) . . ?
C17 Pt9 Pt11 89.4(5) . . ?
C16 Pt9 Pt11 95.1(4) . . ?
C18 Pt9 Pt11 78.5(4) . . ?
Pt7 Pt9 Pt11 82.16(2) . . ?
Pt8 Pt9 Pt11 90.46(2) . . ?
Pt4 Pt9 Pt11 175.21(2) . . ?
C19 Pt10 C20 99.7(8) . . ?
C19 Pt10 C24 102.1(9) . . ?
C20 Pt10 C24 153.5(7) . . ?
C19 Pt10 Pt11 148.7(7) . . ?
C20 Pt10 Pt11 49.2(5) . . ?
C24 Pt10 Pt11 107.4(5) . . ?
C19 Pt10 Pt12 150.4(7) . . ?
C20 Pt10 Pt12 109.1(5) . . ?
C24 Pt10 Pt12 48.3(5) . . ?
Pt11 Pt10 Pt12 60.05(2) . . ?
C19 Pt10 Pt8 101.1(7) . . ?
C20 Pt10 Pt8 101.6(4) . . ?
C24 Pt10 Pt8 88.8(5) . . ?
Pt11 Pt10 Pt8 89.75(2) . . ?
Pt12 Pt10 Pt8 80.13(2) . . ?
C21 Pt11 C22 99.3(8) . . ?
C21 Pt11 C20 100.7(8) . . ?
C22 Pt11 C20 155.4(7) . . ?
C21 Pt11 Pt10 150.4(7) . . ?
C22 Pt11 Pt10 108.8(5) . . ?
C20 Pt11 Pt10 49.8(5) . . ?
C21 Pt11 Pt12 148.9(7) . . ?
C22 Pt11 Pt12 49.6(5) . . ?
C20 Pt11 Pt12 109.7(5) . . ?
Pt10 Pt11 Pt12 60.04(2) . . ?
C21 Pt11 Pt9 94.1(6) . . ?
C22 Pt11 Pt9 106.9(5) . . ?
C20 Pt11 Pt9 85.9(4) . . ?
Pt10 Pt11 Pt9 86.75(2) . . ?
Pt12 Pt11 Pt9 94.45(2) . . ?
C23 Pt12 C24 97.1(9) . . ?
C23 Pt12 C22 102.8(8) . . ?
C24 Pt12 C22 151.4(8) . . ?
C23 Pt12 Pt10 148.0(7) . . ?
C24 Pt12 Pt10 50.9(6) . . ?
C22 Pt12 Pt10 107.9(5) . . ?
C23 Pt12 Pt11 151.6(7) . . ?
C24 Pt12 Pt11 109.8(6) . . ?
C22 Pt12 Pt11 48.8(5) . . ?
Pt10 Pt12 Pt11 59.91(2) . . ?
C23 Pt12 Pt7 95.6(6) . . ?
C24 Pt12 Pt7 114.0(6) . . ?
C22 Pt12 Pt7 84.6(5) . . ?
Pt10 Pt12 Pt7 96.27(2) . . ?
Pt11 Pt12 Pt7 81.83(2) . . ?
O1 C1 Pt1 175(2) . . ?
O2 C2 Pt1 140.1(15) . . ?
O2 C2 Pt2 138.6(15) . . ?
Pt1 C2 Pt2 81.3(6) . . ?
O3 C3 Pt2 177.2(19) . . ?
O4 C4 Pt3 143.2(17) . . ?
O4 C4 Pt2 136.0(17) . . ?
Pt3 C4 Pt2 80.7(7) . . ?
O5 C5 Pt3 172(2) . . ?
O6 C6 Pt3 142.7(19) . . ?
O6 C6 Pt1 134.6(19) . . ?
Pt3 C6 Pt1 82.6(8) . . ?
O7 C7 Pt4 174.6(18) . . ?
O8 C8 Pt4 141.8(13) . . ?
O8 C8 Pt5 137.4(13) . . ?
Pt4 C8 Pt5 80.7(5) . . ?
O9 C9 Pt5 177.9(18) . . ?
O10 C10 Pt6 141.5(14) . . ?
O10 C10 Pt5 138.2(15) . . ?
Pt6 C10 Pt5 80.2(6) . . ?
O11 C11 Pt6 177.0(19) . . ?
O12 C12 Pt4 140.4(16) . . ?
O12 C12 Pt6 140.1(15) . . ?
Pt4 C12 Pt6 79.4(6) . . ?
O13 C13 Pt7 176.9(18) . . ?
O14 C14 Pt7 141.0(14) . . ?
O14 C14 Pt8 138.4(14) . . ?
Pt7 C14 Pt8 80.4(5) . . ?
O15 C15 Pt8 177.8(18) . . ?
O16 C16 Pt9 140.8(14) . . ?
O16 C16 Pt8 139.6(14) . . ?
Pt9 C16 Pt8 79.5(5) . . ?
O17 C17 Pt9 178.6(17) . . ?
O18 C18 Pt7 139.6(13) . . ?
O18 C18 Pt9 140.1(14) . . ?
Pt7 C18 Pt9 80.3(5) . . ?
O19 C19 Pt10 172(2) . . ?
O20 C20 Pt11 140.0(15) . . ?
O20 C20 Pt10 138.9(15) . . ?
Pt11 C20 Pt10 81.1(6) . . ?
O21 C21 Pt11 177(2) . . ?
O22 C22 Pt11 139.0(15) . . ?
O22 C22 Pt12 139.4(14) . . ?
Pt11 C22 Pt12 81.5(6) . . ?
O23 C23 Pt12 176.5(18) . . ?
O24 C24 Pt12 140.7(17) . . ?
O24 C24 Pt10 138.5(16) . . ?
Pt12 C24 Pt10 80.8(7) . . ?
N2 Ni1 N4 171.9(5) . . ?
N2 Ni1 N1 92.8(5) . . ?
N4 Ni1 N1 87.3(5) . . ?
N2 Ni1 N3 87.0(5) . . ?
N4 Ni1 N3 93.0(5) . . ?
N1 Ni1 N3 178.6(5) . . ?
C116 N1 C101 113.1(10) . . ?
C116 N1 Ni1 109.4(8) . . ?
C101 N1 Ni1 114.8(8) . . ?
C116 N1 H1 106.3 . . ?
C101 N1 H1 106.3 . . ?
Ni1 N1 H1 106.3 . . ?
C105 N2 C107 119.5(12) . . ?
C105 N2 Ni1 129.5(10) . . ?
C107 N2 Ni1 110.6(9) . . ?
C108 N3 C109 115.4(11) . . ?
C108 N3 Ni1 108.4(8) . . ?
C109 N3 Ni1 114.2(9) . . ?
C108 N3 H3 106.1 . . ?
C109 N3 H3 106.1 . . ?
Ni1 N3 H3 106.1 . . ?
C113 N4 C115 119.5(12) . . ?
C113 N4 Ni1 129.9(11) . . ?
C115 N4 Ni1 109.9(9) . . ?
N1 C101 C104 105.8(11) . . ?
N1 C101 C102 110.6(11) . . ?
C104 C101 C102 110.4(11) . . ?
N1 C101 C103 110.2(11) . . ?
C104 C101 C103 109.1(12) . . ?
C102 C101 C103 110.6(12) . . ?
C101 C102 H10A 109.5 . . ?
C101 C102 H10B 109.5 . . ?
H10A C102 H10B 109.5 . . ?
C101 C102 H10C 109.5 . . ?
H10A C102 H10C 109.5 . . ?
H10B C102 H10C 109.5 . . ?
C101 C103 H10D 109.5 . . ?
C101 C103 H10E 109.5 . . ?
H10D C103 H10E 109.5 . . ?
C101 C103 H10F 109.5 . . ?
H10D C103 H10F 109.5 . . ?
H10E C103 H10F 109.5 . . ?
C105 C104 C101 121.1(12) . . ?
C105 C104 H10G 107.0 . . ?
C101 C104 H10G 107.0 . . ?
C105 C104 H10H 107.0 . . ?
C101 C104 H10H 107.0 . . ?
H10G C104 H10H 106.8 . . ?
N2 C105 C104 121.1(13) . . ?
N2 C105 C106 121.4(13) . . ?
C104 C105 C106 117.5(13) . . ?
C105 C106 H10I 109.5 . . ?
C105 C106 H10J 109.5 . . ?
H10I C106 H10J 109.5 . . ?
C105 C106 H10K 109.5 . . ?
H10I C106 H10K 109.5 . . ?
H10J C106 H10K 109.5 . . ?
N2 C107 C108 106.3(12) . . ?
N2 C107 H10L 110.5 . . ?
C108 C107 H10L 110.5 . . ?
N2 C107 H10M 110.5 . . ?
C108 C107 H10M 110.5 . . ?
H10L C107 H10M 108.7 . . ?
N3 C108 C107 106.6(11) . . ?
N3 C108 H10N 110.4 . . ?
C107 C108 H10N 110.4 . . ?
N3 C108 H10O 110.4 . . ?
C107 C108 H10O 110.4 . . ?
H10N C108 H10O 108.6 . . ?
N3 C109 C110 111.9(12) . . ?
N3 C109 C111 109.4(13) . . ?
C110 C109 C111 111.7(13) . . ?
N3 C109 C112 106.4(12) . . ?
C110 C109 C112 109.8(13) . . ?
C111 C109 C112 107.4(12) . . ?
C109 C110 H11A 109.5 . . ?
C109 C110 H11B 109.5 . . ?
H11A C110 H11B 109.5 . . ?
C109 C110 H11C 109.5 . . ?
H11A C110 H11C 109.5 . . ?
H11B C110 H11C 109.5 . . ?
C109 C111 H11D 109.5 . . ?
C109 C111 H11E 109.5 . . ?
H11D C111 H11E 109.5 . . ?
C109 C111 H11F 109.5 . . ?
H11D C111 H11F 109.5 . . ?
H11E C111 H11F 109.5 . . ?
C113 C112 C109 118.6(13) . . ?
C113 C112 H11G 107.7 . . ?
C109 C112 H11G 107.7 . . ?
C113 C112 H11H 107.7 . . ?
C109 C112 H11H 107.7 . . ?
H11G C112 H11H 107.1 . . ?
N4 C113 C112 122.4(14) . . ?
N4 C113 C114 123.5(14) . . ?
C112 C113 C114 114.1(13) . . ?
C113 C114 H11I 109.5 . . ?
C113 C114 H11J 109.5 . . ?
H11I C114 H11J 109.5 . . ?
C113 C114 H11K 109.5 . . ?
H11I C114 H11K 109.5 . . ?
H11J C114 H11K 109.5 . . ?
N4 C115 C116 104.7(11) . . ?
N4 C115 H11L 110.8 . . ?
C116 C115 H11L 110.8 . . ?
N4 C115 H11M 110.8 . . ?
C116 C115 H11M 110.8 . . ?
H11L C115 H11M 108.9 . . ?
N1 C116 C115 105.3(11) . . ?
N1 C116 H11N 110.7 . . ?
C115 C116 H11N 110.7 . . ?
N1 C116 H11O 110.7 . . ?
C115 C116 H11O 110.7 . . ?
H11N C116 H11O 108.8 . . ?
C202 C201 H20A 109.5 . . ?
C202 C201 H20B 109.5 . . ?
H20A C201 H20B 109.5 . . ?
C202 C201 H20C 109.5 . . ?
H20A C201 H20C 109.5 . . ?
H20B C201 H20C 109.5 . . ?
O200 C202 C201 121.2(15) . . ?
O200 C202 C203 121.2(15) . . ?
C201 C202 C203 117.6(15) . . ?
C202 C203 H20D 109.5 . . ?
C202 C203 H20E 109.5 . . ?
H20D C203 H20E 109.5 . . ?
C202 C203 H20F 109.5 . . ?
H20D C203 H20F 109.5 . . ?
H20E C203 H20F 109.5 . . ?
C302 C301 H30A 109.5 . . ?
C302 C301 H30B 109.5 . . ?
H30A C301 H30B 109.5 . . ?
C302 C301 H30C 109.5 . . ?
H30A C301 H30C 109.5 . . ?
H30B C301 H30C 109.5 . . ?
O300 C302 C303 120.8(17) . . ?
O300 C302 C301 119.5(16) . . ?
C303 C302 C301 119.5(17) . . ?
C302 C303 H30D 109.5 . . ?
C302 C303 H30E 109.5 . . ?
H30D C303 H30E 109.5 . . ?
C302 C303 H30F 109.5 . . ?
H30D C303 H30F 109.5 . . ?
H30E C303 H30F 109.5 . . ?

loop_
_geom_bond_atom_site_label_1
_geom_bond_atom_site_label_2
_geom_bond_distance
_geom_bond_site_symmetry_2
_geom_bond_publ_flag
Pt1 C1 1.81(2) . ?
Pt1 C2 2.026(18) . ?
Pt1 C6 2.03(2) . ?
Pt1 Pt2 2.6535(10) . ?
Pt1 Pt3 2.6642(10) . ?
Pt1 Pt6 3.0775(8) . ?
Pt2 C3 1.82(2) . ?
Pt2 C2 2.047(17) . ?
Pt2 C4 2.091(18) . ?
Pt2 Pt3 2.6575(9) . ?
Pt2 Pt5 3.0955(8) . ?
Pt3 C5 1.86(2) . ?
Pt3 C6 2.01(2) . ?
Pt3 C4 2.01(2) . ?
Pt3 Pt4 3.0602(8) . ?
Pt4 C7 1.867(16) . ?
Pt4 C8 2.034(15) . ?
Pt4 C12 2.060(17) . ?
Pt4 Pt6 2.6502(8) . ?
Pt4 Pt5 2.6640(8) . ?
Pt4 Pt9 3.0213(7) . ?
Pt5 C9 1.842(17) . ?
Pt5 C10 2.063(16) . ?
Pt5 C8 2.080(15) . ?
Pt5 Pt6 2.6549(9) . ?
Pt5 Pt8 3.0389(7) . ?
Pt6 C11 1.791(19) . ?
Pt6 C10 2.058(18) . ?
Pt6 C12 2.087(18) . ?
Pt6 Pt7 3.0154(8) . ?
Pt7 C13 1.817(18) . ?
Pt7 C18 2.048(16) . ?
Pt7 C14 2.050(16) . ?
Pt7 Pt9 2.6514(7) . ?
Pt7 Pt8 2.6589(8) . ?
Pt7 Pt12 3.1152(8) . ?
Pt8 C15 1.829(19) . ?
Pt8 C14 2.070(16) . ?
Pt8 C16 2.094(15) . ?
Pt8 Pt9 2.6585(8) . ?
Pt8 Pt10 3.1401(8) . ?
Pt9 C17 1.838(16) . ?
Pt9 C16 2.061(15) . ?
Pt9 C18 2.065(15) . ?
Pt9 Pt11 3.1050(8) . ?
Pt10 C19 1.84(2) . ?
Pt10 C20 2.053(18) . ?
Pt10 C24 2.09(2) . ?
Pt10 Pt11 2.6564(9) . ?
Pt10 Pt12 2.6599(9) . ?
Pt11 C21 1.83(2) . ?
Pt11 C22 2.025(16) . ?
Pt11 C20 2.035(16) . ?
Pt11 Pt12 2.6600(9) . ?
Pt12 C23 1.817(19) . ?
Pt12 C24 2.012(19) . ?
Pt12 C22 2.049(18) . ?
C1 O1 1.16(2) . ?
C2 O2 1.199(18) . ?
C3 O3 1.14(2) . ?
C4 O4 1.13(2) . ?
C5 O5 1.15(2) . ?
C6 O6 1.18(2) . ?
C7 O7 1.110(17) . ?
C8 O8 1.150(16) . ?
C9 O9 1.131(18) . ?
C10 O10 1.183(17) . ?
C11 O11 1.193(19) . ?
C12 O12 1.144(18) . ?
C13 O13 1.152(18) . ?
C14 O14 1.176(16) . ?
C15 O15 1.169(19) . ?
C16 O16 1.140(15) . ?
C17 O17 1.164(17) . ?
C18 O18 1.129(16) . ?
C19 O19 1.12(2) . ?
C20 O20 1.179(17) . ?
C21 O21 1.14(2) . ?
C22 O22 1.182(17) . ?
C23 O23 1.156(19) . ?
C24 O24 1.168(19) . ?
Ni1 N2 1.896(11) . ?
Ni1 N4 1.899(11) . ?
Ni1 N1 1.914(11) . ?
Ni1 N3 1.927(11) . ?
N1 C116 1.479(16) . ?
N1 C101 1.505(16) . ?
N1 H1 0.9100 . ?
N2 C105 1.297(17) . ?
N2 C107 1.464(16) . ?
N3 C108 1.482(17) . ?
N3 C109 1.489(18) . ?
N3 H3 0.9100 . ?
N4 C113 1.271(17) . ?
N4 C115 1.507(17) . ?
C101 C104 1.510(19) . ?
C101 C102 1.522(19) . ?
C101 C103 1.525(18) . ?
C102 H10A 0.9600 . ?
C102 H10B 0.9600 . ?
C102 H10C 0.9600 . ?
C103 H10D 0.9600 . ?
C103 H10E 0.9600 . ?
C103 H10F 0.9600 . ?
C104 C105 1.457(18) . ?
C104 H10G 0.9700 . ?
C104 H10H 0.9700 . ?
C105 C106 1.489(19) . ?
C106 H10I 0.9600 . ?
C106 H10J 0.9600 . ?
C106 H10K 0.9600 . ?
C107 C108 1.517(19) . ?
C107 H10L 0.9700 . ?
C107 H10M 0.9700 . ?
C108 H10N 0.9700 . ?
C108 H10O 0.9700 . ?
C109 C110 1.51(2) . ?
C109 C111 1.551(19) . ?
C109 C112 1.56(2) . ?
C110 H11A 0.9600 . ?
C110 H11B 0.9600 . ?
C110 H11C 0.9600 . ?
C111 H11D 0.9600 . ?
C111 H11E 0.9600 . ?
C111 H11F 0.9600 . ?
C112 C113 1.475(19) . ?
C112 H11G 0.9700 . ?
C112 H11H 0.9700 . ?
C113 C114 1.510(19) . ?
C114 H11I 0.9600 . ?
C114 H11J 0.9600 . ?
C114 H11K 0.9600 . ?
C115 C116 1.547(18) . ?
C115 H11L 0.9700 . ?
C115 H11M 0.9700 . ?
C116 H11N 0.9700 . ?
C116 H11O 0.9700 . ?
O200 C202 1.195(9) . ?
C201 C202 1.488(9) . ?
C201 H20A 0.9600 . ?
C201 H20B 0.9600 . ?
C201 H20C 0.9600 . ?
C202 C203 1.500(9) . ?
C203 H20D 0.9600 . ?
C203 H20E 0.9600 . ?
C203 H20F 0.9600 . ?
O300 C302 1.198(9) . ?
C301 H30A 0.9600 . ?
C301 H30B 0.9600 . ?
C301 H30C 0.9600 . ?
C302 C303 1.495(9) . ?
C303 H30D 0.9600 . ?
C303 H30E 0.9600 . ?
C303 H30F 0.9600 . ?

loop_
_geom_hbond_atom_site_label_D
_geom_hbond_atom_site_label_H
_geom_hbond_atom_site_label_A
_geom_hbond_distance_DH
_geom_hbond_distance_HA
_geom_hbond_distance_DA
_geom_hbond_angle_DHA
_geom_hbond_site_symmetry_A
N1 H1 O300 0.91 1.98 2.86(2) 160.2 .
N3 H3 O200 0.91 2.09 2.916(19) 149.8 .

loop_
_geom_torsion_atom_site_label_1
_geom_torsion_atom_site_label_2
_geom_torsion_atom_site_label_3
_geom_torsion_atom_site_label_4
_geom_torsion
_geom_torsion_site_symmetry_1
_geom_torsion_site_symmetry_2
_geom_torsion_site_symmetry_3
_geom_torsion_site_symmetry_4
_geom_torsion_publ_flag
C1 Pt1 Pt2 C3 7(2) . . . . ?
C2 Pt1 Pt2 C3 5.1(13) . . . . ?
C6 Pt1 Pt2 C3 -155.5(13) . . . . ?
Pt3 Pt1 Pt2 C3 -167.5(12) . . . . ?
Pt6 Pt1 Pt2 C3 95.1(12) . . . . ?
C1 Pt1 Pt2 C2 1.7(18) . . . . ?
C6 Pt1 Pt2 C2 -160.6(9) . . . . ?
Pt3 Pt1 Pt2 C2 -172.5(6) . . . . ?
Pt6 Pt1 Pt2 C2 90.0(6) . . . . ?
C1 Pt1 Pt2 C4 165.3(18) . . . . ?
C2 Pt1 Pt2 C4 163.6(8) . . . . ?
C6 Pt1 Pt2 C4 3.0(8) . . . . ?
Pt3 Pt1 Pt2 C4 -9.0(5) . . . . ?
Pt6 Pt1 Pt2 C4 -106.4(5) . . . . ?
C1 Pt1 Pt2 Pt3 174.3(17) . . . . ?
C2 Pt1 Pt2 Pt3 172.5(6) . . . . ?
C6 Pt1 Pt2 Pt3 11.9(7) . . . . ?
Pt6 Pt1 Pt2 Pt3 -97.43(2) . . . . ?
C1 Pt1 Pt2 Pt5 -101.7(17) . . . . ?
C2 Pt1 Pt2 Pt5 -103.4(6) . . . . ?
C6 Pt1 Pt2 Pt5 96.0(7) . . . . ?
Pt3 Pt1 Pt2 Pt5 84.06(2) . . . . ?
Pt6 Pt1 Pt2 Pt5 -13.37(2) . . . . ?
C3 Pt2 Pt3 C5 -7.1(18) . . . . ?
C2 Pt2 Pt3 C5 -168.2(14) . . . . ?
C4 Pt2 Pt3 C5 -5.6(15) . . . . ?
Pt1 Pt2 Pt3 C5 -174.2(13) . . . . ?
Pt5 Pt2 Pt3 C5 86.9(13) . . . . ?
C3 Pt2 Pt3 C6 155.0(14) . . . . ?
C2 Pt2 Pt3 C6 -6.1(8) . . . . ?
C4 Pt2 Pt3 C6 156.5(10) . . . . ?
Pt1 Pt2 Pt3 C6 -12.1(7) . . . . ?
Pt5 Pt2 Pt3 C6 -111.0(7) . . . . ?
C3 Pt2 Pt3 C4 -1.5(14) . . . . ?
C2 Pt2 Pt3 C4 -162.6(8) . . . . ?
Pt1 Pt2 Pt3 C4 -168.5(7) . . . . ?
Pt5 Pt2 Pt3 C4 92.6(7) . . . . ?
C3 Pt2 Pt3 Pt1 167.1(12) . . . . ?
C2 Pt2 Pt3 Pt1 6.0(5) . . . . ?
C4 Pt2 Pt3 Pt1 168.5(7) . . . . ?
Pt5 Pt2 Pt3 Pt1 -98.90(2) . . . . ?
C3 Pt2 Pt3 Pt4 -107.7(12) . . . . ?
C2 Pt2 Pt3 Pt4 91.2(5) . . . . ?
C4 Pt2 Pt3 Pt4 -106.2(7) . . . . ?
Pt1 Pt2 Pt3 Pt4 85.21(3) . . . . ?
Pt5 Pt2 Pt3 Pt4 -13.69(2) . . . . ?
C1 Pt1 Pt3 C5 -1.4(19) . . . . ?
C2 Pt1 Pt3 C5 168.1(14) . . . . ?
C6 Pt1 Pt3 C5 9.5(15) . . . . ?
Pt2 Pt1 Pt3 C5 174.2(13) . . . . ?
Pt6 Pt1 Pt3 C5 -107.1(13) . . . . ?
C1 Pt1 Pt3 C6 -10.9(15) . . . . ?
C2 Pt1 Pt3 C6 158.6(10) . . . . ?
Pt2 Pt1 Pt3 C6 164.7(8) . . . . ?
Pt6 Pt1 Pt3 C6 -116.6(8) . . . . ?
C1 Pt1 Pt3 C4 -166.2(15) . . . . ?
C2 Pt1 Pt3 C4 3.4(7) . . . . ?
C6 Pt1 Pt3 C4 -155.2(10) . . . . ?
Pt2 Pt1 Pt3 C4 9.4(6) . . . . ?
Pt6 Pt1 Pt3 C4 88.2(6) . . . . ?
C1 Pt1 Pt3 Pt2 -175.6(13) . . . . ?
C2 Pt1 Pt3 Pt2 -6.0(5) . . . . ?
C6 Pt1 Pt3 Pt2 -164.7(8) . . . . ?
Pt6 Pt1 Pt3 Pt2 78.75(3) . . . . ?
C1 Pt1 Pt3 Pt4 92.1(13) . . . . ?
C2 Pt1 Pt3 Pt4 -98.4(5) . . . . ?
C6 Pt1 Pt3 Pt4 103.0(8) . . . . ?
Pt2 Pt1 Pt3 Pt4 -92.34(2) . . . . ?
Pt6 Pt1 Pt3 Pt4 -13.59(2) . . . . ?
C5 Pt3 Pt4 C7 12.3(9) . . . . ?
C6 Pt3 Pt4 C7 -89.8(9) . . . . ?
C4 Pt3 Pt4 C7 112.9(8) . . . . ?
Pt2 Pt3 Pt4 C7 162.7(6) . . . . ?
Pt1 Pt3 Pt4 C7 -137.6(6) . . . . ?
C5 Pt3 Pt4 C8 -84.1(8) . . . . ?
C6 Pt3 Pt4 C8 173.8(8) . . . . ?
C4 Pt3 Pt4 C8 16.5(7) . . . . ?
Pt2 Pt3 Pt4 C8 66.2(4) . . . . ?
Pt1 Pt3 Pt4 C8 126.0(4) . . . . ?
C5 Pt3 Pt4 C12 114.9(9) . . . . ?
C6 Pt3 Pt4 C12 12.8(8) . . . . ?
C4 Pt3 Pt4 C12 -144.5(7) . . . . ?
Pt2 Pt3 Pt4 C12 -94.7(5) . . . . ?
Pt1 Pt3 Pt4 C12 -34.9(5) . . . . ?
C5 Pt3 Pt4 Pt6 165.7(7) . . . . ?
C6 Pt3 Pt4 Pt6 63.6(6) . . . . ?
C4 Pt3 Pt4 Pt6 -93.7(5) . . . . ?
Pt2 Pt3 Pt4 Pt6 -43.89(3) . . . . ?
Pt1 Pt3 Pt4 Pt6 15.84(3) . . . . ?
C5 Pt3 Pt4 Pt5 -134.4(7) . . . . ?
C6 Pt3 Pt4 Pt5 123.5(6) . . . . ?
C4 Pt3 Pt4 Pt5 -33.8(5) . . . . ?
Pt2 Pt3 Pt4 Pt5 15.95(3) . . . . ?
Pt1 Pt3 Pt4 Pt5 75.69(3) . . . . ?
C5 Pt3 Pt4 Pt9 -171.9(10) . . . . ?
C6 Pt3 Pt4 Pt9 86.0(9) . . . . ?
C4 Pt3 Pt4 Pt9 -71.3(8) . . . . ?
Pt2 Pt3 Pt4 Pt9 -21.5(6) . . . . ?
Pt1 Pt3 Pt4 Pt9 38.2(6) . . . . ?
C7 Pt4 Pt5 C9 -0.1(14) . . . . ?
C8 Pt4 Pt5 C9 1.9(12) . . . . ?
C12 Pt4 Pt5 C9 177.6(11) . . . . ?
Pt6 Pt4 Pt5 C9 179.2(11) . . . . ?
Pt9 Pt4 Pt5 C9 -96.0(11) . . . . ?
Pt3 Pt4 Pt5 C9 85.5(11) . . . . ?
C7 Pt4 Pt5 C10 -176.2(11) . . . . ?
C8 Pt4 Pt5 C10 -174.2(7) . . . . ?
C12 Pt4 Pt5 C10 1.6(7) . . . . ?
Pt6 Pt4 Pt5 C10 3.2(5) . . . . ?
Pt9 Pt4 Pt5 C10 87.9(5) . . . . ?
Pt3 Pt4 Pt5 C10 -90.6(5) . . . . ?
C7 Pt4 Pt5 C8 -2.0(11) . . . . ?
C12 Pt4 Pt5 C8 175.7(7) . . . . ?
Pt6 Pt4 Pt5 C8 177.3(6) . . . . ?
Pt9 Pt4 Pt5 C8 -97.9(6) . . . . ?
Pt3 Pt4 Pt5 C8 83.6(6) . . . . ?
C7 Pt4 Pt5 Pt6 -179.3(10) . . . . ?
C8 Pt4 Pt5 Pt6 -177.3(6) . . . . ?
C12 Pt4 Pt5 Pt6 -1.6(5) . . . . ?
Pt9 Pt4 Pt5 Pt6 84.76(2) . . . . ?
Pt3 Pt4 Pt5 Pt6 -93.71(2) . . . . ?
C7 Pt4 Pt5 Pt8 94.5(10) . . . . ?
C8 Pt4 Pt5 Pt8 96.5(6) . . . . ?
C12 Pt4 Pt5 Pt8 -87.8(5) . . . . ?
Pt6 Pt4 Pt5 Pt8 -86.18(2) . . . . ?
Pt9 Pt4 Pt5 Pt8 -1.42(2) . . . . ?
Pt3 Pt4 Pt5 Pt8 -179.89(2) . . . . ?
C7 Pt4 Pt5 Pt2 -99.3(10) . . . . ?
C8 Pt4 Pt5 Pt2 -97.3(6) . . . . ?
C12 Pt4 Pt5 Pt2 78.5(5) . . . . ?
Pt6 Pt4 Pt5 Pt2 80.06(2) . . . . ?
Pt9 Pt4 Pt5 Pt2 164.82(2) . . . . ?
Pt3 Pt4 Pt5 Pt2 -13.65(2) . . . . ?
C3 Pt2 Pt5 C9 16.0(9) . . . . ?
C2 Pt2 Pt5 C9 117.0(8) . . . . ?
C4 Pt2 Pt5 C9 -85.6(8) . . . . ?
Pt1 Pt2 Pt5 C9 166.4(6) . . . . ?
Pt3 Pt2 Pt5 C9 -133.9(6) . . . . ?
C3 Pt2 Pt5 C10 -84.2(8) . . . . ?
C2 Pt2 Pt5 C10 16.9(7) . . . . ?
C4 Pt2 Pt5 C10 174.2(8) . . . . ?
Pt1 Pt2 Pt5 C10 66.2(5) . . . . ?
Pt3 Pt2 Pt5 C10 125.9(5) . . . . ?
C3 Pt2 Pt5 C8 117.0(8) . . . . ?
C2 Pt2 Pt5 C8 -141.9(7) . . . . ?
C4 Pt2 Pt5 C8 15.5(7) . . . . ?
Pt1 Pt2 Pt5 C8 -92.6(4) . . . . ?
Pt3 Pt2 Pt5 C8 -32.8(4) . . . . ?
C3 Pt2 Pt5 Pt6 -134.9(6) . . . . ?
C2 Pt2 Pt5 Pt6 -33.8(5) . . . . ?
C4 Pt2 Pt5 Pt6 123.6(6) . . . . ?
Pt1 Pt2 Pt5 Pt6 15.57(3) . . . . ?
Pt3 Pt2 Pt5 Pt6 75.29(3) . . . . ?
C3 Pt2 Pt5 Pt4 165.6(6) . . . . ?
C2 Pt2 Pt5 Pt4 -93.3(5) . . . . ?
C4 Pt2 Pt5 Pt4 64.1(6) . . . . ?
Pt1 Pt2 Pt5 Pt4 -43.95(3) . . . . ?
Pt3 Pt2 Pt5 Pt4 15.77(3) . . . . ?
C3 Pt2 Pt5 Pt8 -105.0(6) . . . . ?
C2 Pt2 Pt5 Pt8 -3.9(6) . . . . ?
C4 Pt2 Pt5 Pt8 153.5(6) . . . . ?
Pt1 Pt2 Pt5 Pt8 45.44(11) . . . . ?
Pt3 Pt2 Pt5 Pt8 105.17(11) . . . . ?
C7 Pt4 Pt6 C11 3.3(18) . . . . ?
C8 Pt4 Pt6 C11 -173.7(14) . . . . ?
C12 Pt4 Pt6 C11 2.2(15) . . . . ?
Pt5 Pt4 Pt6 C11 -175.9(14) . . . . ?
Pt9 Pt4 Pt6 C11 92.2(14) . . . . ?
Pt3 Pt4 Pt6 C11 -88.7(14) . . . . ?
C7 Pt4 Pt6 C10 176.0(13) . . . . ?
C8 Pt4 Pt6 C10 -1.0(7) . . . . ?
C12 Pt4 Pt6 C10 174.9(7) . . . . ?
Pt5 Pt4 Pt6 C10 -3.2(5) . . . . ?
Pt9 Pt4 Pt6 C10 -95.0(5) . . . . ?
Pt3 Pt4 Pt6 C10 84.0(5) . . . . ?
C7 Pt4 Pt6 C12 1.1(13) . . . . ?
C8 Pt4 Pt6 C12 -175.9(7) . . . . ?
Pt5 Pt4 Pt6 C12 -178.1(6) . . . . ?
Pt9 Pt4 Pt6 C12 90.1(6) . . . . ?
Pt3 Pt4 Pt6 C12 -90.9(6) . . . . ?
C7 Pt4 Pt6 Pt5 179.2(12) . . . . ?
C8 Pt4 Pt6 Pt5 2.2(5) . . . . ?
C12 Pt4 Pt6 Pt5 178.1(6) . . . . ?
Pt9 Pt4 Pt6 Pt5 -91.84(2) . . . . ?
Pt3 Pt4 Pt6 Pt5 87.20(2) . . . . ?
C7 Pt4 Pt6 Pt7 -90.2(12) . . . . ?
C8 Pt4 Pt6 Pt7 92.8(5) . . . . ?
C12 Pt4 Pt6 Pt7 -91.3(6) . . . . ?
Pt5 Pt4 Pt6 Pt7 90.58(2) . . . . ?
Pt9 Pt4 Pt6 Pt7 -1.26(2) . . . . ?
Pt3 Pt4 Pt6 Pt7 177.78(2) . . . . ?
C7 Pt4 Pt6 Pt1 78.3(12) . . . . ?
C8 Pt4 Pt6 Pt1 -98.7(5) . . . . ?
C12 Pt4 Pt6 Pt1 77.2(6) . . . . ?
Pt5 Pt4 Pt6 Pt1 -100.87(2) . . . . ?
Pt9 Pt4 Pt6 Pt1 167.29(2) . . . . ?
Pt3 Pt4 Pt6 Pt1 -13.67(3) . . . . ?
C9 Pt5 Pt6 C11 -2.5(16) . . . . ?
C10 Pt5 Pt6 C11 0.5(12) . . . . ?
C8 Pt5 Pt6 C11 174.5(12) . . . . ?
Pt4 Pt5 Pt6 C11 176.6(11) . . . . ?
Pt8 Pt5 Pt6 C11 -90.8(11) . . . . ?
Pt2 Pt5 Pt6 C11 82.4(11) . . . . ?
C9 Pt5 Pt6 C10 -3.1(12) . . . . ?
C8 Pt5 Pt6 C10 174.0(7) . . . . ?
Pt4 Pt5 Pt6 C10 176.1(6) . . . . ?
Pt8 Pt5 Pt6 C10 -91.3(6) . . . . ?
Pt2 Pt5 Pt6 C10 81.9(6) . . . . ?
C9 Pt5 Pt6 C12 -177.6(12) . . . . ?
C10 Pt5 Pt6 C12 -174.5(7) . . . . ?
C8 Pt5 Pt6 C12 -0.6(6) . . . . ?
Pt4 Pt5 Pt6 C12 1.6(5) . . . . ?
Pt8 Pt5 Pt6 C12 94.2(5) . . . . ?
Pt2 Pt5 Pt6 C12 -92.7(5) . . . . ?
C9 Pt5 Pt6 Pt4 -179.2(11) . . . . ?
C10 Pt5 Pt6 Pt4 -176.1(6) . . . . ?
C8 Pt5 Pt6 Pt4 -2.1(5) . . . . ?
Pt8 Pt5 Pt6 Pt4 92.60(2) . . . . ?
Pt2 Pt5 Pt6 Pt4 -94.22(2) . . . . ?
C9 Pt5 Pt6 Pt7 86.8(11) . . . . ?
C10 Pt5 Pt6 Pt7 89.8(6) . . . . ?
C8 Pt5 Pt6 Pt7 -96.2(5) . . . . ?
Pt4 Pt5 Pt6 Pt7 -94.06(2) . . . . ?
Pt8 Pt5 Pt6 Pt7 -1.46(2) . . . . ?
Pt2 Pt5 Pt6 Pt7 171.72(2) . . . . ?
C9 Pt5 Pt6 Pt1 -98.3(11) . . . . ?
C10 Pt5 Pt6 Pt1 -95.3(6) . . . . ?
C8 Pt5 Pt6 Pt1 78.7(5) . . . . ?
Pt4 Pt5 Pt6 Pt1 80.83(3) . . . . ?
Pt8 Pt5 Pt6 Pt1 173.43(2) . . . . ?
Pt2 Pt5 Pt6 Pt1 -13.39(2) . . . . ?
C1 Pt1 Pt6 C11 23.0(11) . . . . ?
C2 Pt1 Pt6 C11 -81.1(8) . . . . ?
C6 Pt1 Pt6 C11 123.9(10) . . . . ?
Pt2 Pt1 Pt6 C11 -131.1(7) . . . . ?
Pt3 Pt1 Pt6 C11 169.7(7) . . . . ?
C1 Pt1 Pt6 C10 119.3(9) . . . . ?
C2 Pt1 Pt6 C10 15.2(7) . . . . ?
C6 Pt1 Pt6 C10 -139.8(8) . . . . ?
Pt2 Pt1 Pt6 C10 -34.8(5) . . . . ?
Pt3 Pt1 Pt6 C10 -94.0(5) . . . . ?
C1 Pt1 Pt6 C12 -81.2(10) . . . . ?
C2 Pt1 Pt6 C12 174.7(7) . . . . ?
C6 Pt1 Pt6 C12 19.7(8) . . . . ?
Pt2 Pt1 Pt6 C12 124.7(5) . . . . ?
Pt3 Pt1 Pt6 C12 65.5(5) . . . . ?
C1 Pt1 Pt6 Pt4 -131.0(8) . . . . ?
C2 Pt1 Pt6 Pt4 125.0(5) . . . . ?
C6 Pt1 Pt6 Pt4 -30.1(7) . . . . ?
Pt2 Pt1 Pt6 Pt4 74.95(3) . . . . ?
Pt3 Pt1 Pt6 Pt4 15.75(3) . . . . ?
C1 Pt1 Pt6 Pt5 169.7(8) . . . . ?
C2 Pt1 Pt6 Pt5 65.7(5) . . . . ?
C6 Pt1 Pt6 Pt5 -89.4(7) . . . . ?
Pt2 Pt1 Pt6 Pt5 15.66(3) . . . . ?
Pt3 Pt1 Pt6 Pt5 -43.55(3) . . . . ?
C1 Pt1 Pt6 Pt7 -36.9(8) . . . . ?
C2 Pt1 Pt6 Pt7 -141.0(5) . . . . ?
C6 Pt1 Pt6 Pt7 64.0(7) . . . . ?
Pt2 Pt1 Pt6 Pt7 169.00(13) . . . . ?
Pt3 Pt1 Pt6 Pt7 109.80(13) . . . . ?
C11 Pt6 Pt7 C13 -4.7(9) . . . . ?
C10 Pt6 Pt7 C13 -101.2(8) . . . . ?
C12 Pt6 Pt7 C13 98.4(8) . . . . ?
Pt4 Pt6 Pt7 C13 148.4(7) . . . . ?
Pt5 Pt6 Pt7 C13 -151.2(7) . . . . ?
Pt1 Pt6 Pt7 C13 55.3(7) . . . . ?
C11 Pt6 Pt7 C18 -101.6(8) . . . . ?
C10 Pt6 Pt7 C18 161.9(6) . . . . ?
C12 Pt6 Pt7 C18 1.5(6) . . . . ?
Pt4 Pt6 Pt7 C18 51.5(4) . . . . ?
Pt5 Pt6 Pt7 C18 111.9(4) . . . . ?
Pt1 Pt6 Pt7 C18 -41.7(4) . . . . ?
C11 Pt6 Pt7 C14 98.2(8) . . . . ?
C10 Pt6 Pt7 C14 1.7(6) . . . . ?
C12 Pt6 Pt7 C14 -158.7(6) . . . . ?
Pt4 Pt6 Pt7 C14 -108.7(5) . . . . ?
Pt5 Pt6 Pt7 C14 -48.3(5) . . . . ?
Pt1 Pt6 Pt7 C14 158.2(5) . . . . ?
C11 Pt6 Pt7 Pt9 -151.6(7) . . . . ?
C10 Pt6 Pt7 Pt9 111.8(5) . . . . ?
C12 Pt6 Pt7 Pt9 -48.6(5) . . . . ?
Pt4 Pt6 Pt7 Pt9 1.43(3) . . . . ?
Pt5 Pt6 Pt7 Pt9 61.85(3) . . . . ?
Pt1 Pt6 Pt7 Pt9 -91.69(13) . . . . ?
C11 Pt6 Pt7 Pt8 148.2(7) . . . . ?
C10 Pt6 Pt7 Pt8 51.7(5) . . . . ?
C12 Pt6 Pt7 Pt8 -108.7(5) . . . . ?
Pt4 Pt6 Pt7 Pt8 -58.74(3) . . . . ?
Pt5 Pt6 Pt7 Pt8 1.67(2) . . . . ?
Pt1 Pt6 Pt7 Pt8 -151.87(13) . . . . ?
C11 Pt6 Pt7 Pt12 120.0(7) . . . . ?
C10 Pt6 Pt7 Pt12 23.4(5) . . . . ?
C12 Pt6 Pt7 Pt12 -137.0(5) . . . . ?
Pt4 Pt6 Pt7 Pt12 -86.99(10) . . . . ?
Pt5 Pt6 Pt7 Pt12 -26.57(11) . . . . ?
Pt1 Pt6 Pt7 Pt12 179.89(11) . . . . ?
C13 Pt7 Pt8 C15 5.8(17) . . . . ?
C18 Pt7 Pt8 C15 171.9(12) . . . . ?
C14 Pt7 Pt8 C15 -5.3(12) . . . . ?
Pt9 Pt7 Pt8 C15 174.7(11) . . . . ?
Pt6 Pt7 Pt8 C15 -99.6(11) . . . . ?
Pt12 Pt7 Pt8 C15 74.0(11) . . . . ?
C13 Pt7 Pt8 C14 11.1(14) . . . . ?
C18 Pt7 Pt8 C14 177.2(7) . . . . ?
Pt9 Pt7 Pt8 C14 179.9(5) . . . . ?
Pt6 Pt7 Pt8 C14 -94.3(5) . . . . ?
Pt12 Pt7 Pt8 C14 79.3(5) . . . . ?
C13 Pt7 Pt8 C16 -166.4(13) . . . . ?
C18 Pt7 Pt8 C16 -0.2(6) . . . . ?
C14 Pt7 Pt8 C16 -177.5(7) . . . . ?
Pt9 Pt7 Pt8 C16 2.5(4) . . . . ?
Pt6 Pt7 Pt8 C16 88.3(4) . . . . ?
Pt12 Pt7 Pt8 C16 -98.1(4) . . . . ?
C13 Pt7 Pt8 Pt9 -168.9(13) . . . . ?
C18 Pt7 Pt8 Pt9 -2.7(4) . . . . ?
C14 Pt7 Pt8 Pt9 -179.9(5) . . . . ?
Pt6 Pt7 Pt8 Pt9 85.79(2) . . . . ?
Pt12 Pt7 Pt8 Pt9 -100.64(2) . . . . ?
C13 Pt7 Pt8 Pt5 103.9(13) . . . . ?
C18 Pt7 Pt8 Pt5 -90.0(4) . . . . ?
C14 Pt7 Pt8 Pt5 92.8(5) . . . . ?
Pt9 Pt7 Pt8 Pt5 -87.25(2) . . . . ?
Pt6 Pt7 Pt8 Pt5 -1.46(2) . . . . ?
Pt12 Pt7 Pt8 Pt5 172.11(2) . . . . ?
C13 Pt7 Pt8 Pt10 -86.9(13) . . . . ?
C18 Pt7 Pt8 Pt10 79.3(4) . . . . ?
C14 Pt7 Pt8 Pt10 -97.9(5) . . . . ?
Pt9 Pt7 Pt8 Pt10 82.00(2) . . . . ?
Pt6 Pt7 Pt8 Pt10 167.79(2) . . . . ?
Pt12 Pt7 Pt8 Pt10 -18.64(2) . . . . ?
C9 Pt5 Pt8 C15 -1.7(8) . . . . ?
C10 Pt5 Pt8 C15 99.4(8) . . . . ?
C8 Pt5 Pt8 C15 -102.4(8) . . . . ?
Pt6 Pt5 Pt8 C15 149.2(6) . . . . ?
Pt4 Pt5 Pt8 C15 -151.1(6) . . . . ?
Pt2 Pt5 Pt8 C15 119.7(6) . . . . ?
C9 Pt5 Pt8 C14 -99.7(8) . . . . ?
C10 Pt5 Pt8 C14 1.4(7) . . . . ?
C8 Pt5 Pt8 C14 159.6(6) . . . . ?
Pt6 Pt5 Pt8 C14 51.2(5) . . . . ?
Pt4 Pt5 Pt8 C14 110.9(5) . . . . ?
Pt2 Pt5 Pt8 C14 21.7(5) . . . . ?
C9 Pt5 Pt8 C16 101.4(7) . . . . ?
C10 Pt5 Pt8 C16 -157.6(7) . . . . ?
C8 Pt5 Pt8 C16 0.7(6) . . . . ?
Pt6 Pt5 Pt8 C16 -107.8(4) . . . . ?
Pt4 Pt5 Pt8 C16 -48.1(4) . . . . ?
Pt2 Pt5 Pt8 C16 -137.3(4) . . . . ?
C9 Pt5 Pt8 Pt9 151.1(6) . . . . ?
C10 Pt5 Pt8 Pt9 -107.9(5) . . . . ?
C8 Pt5 Pt8 Pt9 50.4(4) . . . . ?
Pt6 Pt5 Pt8 Pt9 -58.07(2) . . . . ?
Pt4 Pt5 Pt8 Pt9 1.61(2) . . . . ?
Pt2 Pt5 Pt8 Pt9 -87.58(11) . . . . ?
C9 Pt5 Pt8 Pt7 -149.2(6) . . . . ?
C10 Pt5 Pt8 Pt7 -48.2(5) . . . . ?
C8 Pt5 Pt8 Pt7 110.1(4) . . . . ?
Pt6 Pt5 Pt8 Pt7 1.66(2) . . . . ?
Pt4 Pt5 Pt8 Pt7 61.34(3) . . . . ?
Pt2 Pt5 Pt8 Pt7 -27.85(11) . . . . ?
C9 Pt5 Pt8 Pt10 83.8(6) . . . . ?
C10 Pt5 Pt8 Pt10 -175.1(5) . . . . ?
C8 Pt5 Pt8 Pt10 -16.9(4) . . . . ?
Pt6 Pt5 Pt8 Pt10 -125.32(11) . . . . ?
Pt4 Pt5 Pt8 Pt10 -65.64(11) . . . . ?
Pt2 Pt5 Pt8 Pt10 -154.83(10) . . . . ?
C13 Pt7 Pt9 C17 -0.3(15) . . . . ?
C18 Pt7 Pt9 C17 5.9(11) . . . . ?
C14 Pt7 Pt9 C17 -170.8(11) . . . . ?
Pt8 Pt7 Pt9 C17 -170.8(10) . . . . ?
Pt6 Pt7 Pt9 C17 99.2(10) . . . . ?
Pt12 Pt7 Pt9 C17 -94.3(10) . . . . ?
C13 Pt7 Pt9 C16 167.9(12) . . . . ?
C18 Pt7 Pt9 C16 174.1(7) . . . . ?
C14 Pt7 Pt9 C16 -2.5(6) . . . . ?
Pt8 Pt7 Pt9 C16 -2.6(4) . . . . ?
Pt6 Pt7 Pt9 C16 -92.5(4) . . . . ?
Pt12 Pt7 Pt9 C16 74.0(4) . . . . ?
C13 Pt7 Pt9 C18 -6.2(12) . . . . ?
C14 Pt7 Pt9 C18 -176.6(7) . . . . ?
Pt8 Pt7 Pt9 C18 -176.7(5) . . . . ?
Pt6 Pt7 Pt9 C18 93.4(5) . . . . ?
Pt12 Pt7 Pt9 C18 -100.2(5) . . . . ?
C13 Pt7 Pt9 Pt8 170.5(11) . . . . ?
C18 Pt7 Pt9 Pt8 176.7(5) . . . . ?
C14 Pt7 Pt9 Pt8 0.0(4) . . . . ?
Pt6 Pt7 Pt9 Pt8 -89.93(2) . . . . ?
Pt12 Pt7 Pt9 Pt8 76.53(2) . . . . ?
C13 Pt7 Pt9 Pt4 -100.8(11) . . . . ?
C18 Pt7 Pt9 Pt4 -94.6(5) . . . . ?
C14 Pt7 Pt9 Pt4 88.7(4) . . . . ?
Pt8 Pt7 Pt9 Pt4 88.68(2) . . . . ?
Pt6 Pt7 Pt9 Pt4 -1.26(2) . . . . ?
Pt12 Pt7 Pt9 Pt4 165.21(2) . . . . ?
C13 Pt7 Pt9 Pt11 75.4(11) . . . . ?
C18 Pt7 Pt9 Pt11 81.6(5) . . . . ?
C14 Pt7 Pt9 Pt11 -95.0(4) . . . . ?
Pt8 Pt7 Pt9 Pt11 -95.08(2) . . . . ?
Pt6 Pt7 Pt9 Pt11 174.98(2) . . . . ?
Pt12 Pt7 Pt9 Pt11 -18.55(2) . . . . ?
C15 Pt8 Pt9 C17 -3.4(17) . . . . ?
C14 Pt8 Pt9 C17 170.3(12) . . . . ?
C16 Pt8 Pt9 C17 -6.6(12) . . . . ?
Pt7 Pt8 Pt9 C17 170.3(11) . . . . ?
Pt5 Pt8 Pt9 C17 -96.3(11) . . . . ?
Pt10 Pt8 Pt9 C17 71.3(11) . . . . ?
C15 Pt8 Pt9 C16 3.2(14) . . . . ?
C14 Pt8 Pt9 C16 176.9(7) . . . . ?
Pt7 Pt8 Pt9 C16 176.9(5) . . . . ?
Pt5 Pt8 Pt9 C16 -89.6(5) . . . . ?
Pt10 Pt8 Pt9 C16 78.0(5) . . . . ?
C15 Pt8 Pt9 C18 -171.0(14) . . . . ?
C14 Pt8 Pt9 C18 2.6(6) . . . . ?
C16 Pt8 Pt9 C18 -174.2(7) . . . . ?
Pt7 Pt8 Pt9 C18 2.7(4) . . . . ?
Pt5 Pt8 Pt9 C18 96.1(4) . . . . ?
Pt10 Pt8 Pt9 C18 -96.3(4) . . . . ?
C15 Pt8 Pt9 Pt7 -173.7(13) . . . . ?
C14 Pt8 Pt9 Pt7 0.0(4) . . . . ?
C16 Pt8 Pt9 Pt7 -176.9(5) . . . . ?
Pt5 Pt8 Pt9 Pt7 93.44(2) . . . . ?
Pt10 Pt8 Pt9 Pt7 -98.97(2) . . . . ?
C15 Pt8 Pt9 Pt4 91.5(13) . . . . ?
C14 Pt8 Pt9 Pt4 -94.9(4) . . . . ?
C16 Pt8 Pt9 Pt4 88.2(5) . . . . ?
Pt7 Pt8 Pt9 Pt4 -94.86(2) . . . . ?
Pt5 Pt8 Pt9 Pt4 -1.42(2) . . . . ?
Pt10 Pt8 Pt9 Pt4 166.17(2) . . . . ?
C15 Pt8 Pt9 Pt11 -93.0(13) . . . . ?
C14 Pt8 Pt9 Pt11 80.6(4) . . . . ?
C16 Pt8 Pt9 Pt11 -96.2(5) . . . . ?
Pt7 Pt8 Pt9 Pt11 80.68(2) . . . . ?
Pt5 Pt8 Pt9 Pt11 174.11(2) . . . . ?
Pt10 Pt8 Pt9 Pt11 -18.29(2) . . . . ?
C7 Pt4 Pt9 C17 5.5(8) . . . . ?
C8 Pt4 Pt9 C17 102.2(7) . . . . ?
C12 Pt4 Pt9 C17 -97.0(8) . . . . ?
Pt6 Pt4 Pt9 C17 -147.8(6) . . . . ?
Pt5 Pt4 Pt9 C17 152.3(6) . . . . ?
Pt3 Pt4 Pt9 C17 -170.2(9) . . . . ?
C7 Pt4 Pt9 C16 -94.4(8) . . . . ?
C8 Pt4 Pt9 C16 2.3(6) . . . . ?
C12 Pt4 Pt9 C16 163.1(7) . . . . ?
Pt6 Pt4 Pt9 C16 112.3(4) . . . . ?
Pt5 Pt4 Pt9 C16 52.4(4) . . . . ?
Pt3 Pt4 Pt9 C16 89.9(8) . . . . ?
C7 Pt4 Pt9 C18 105.0(8) . . . . ?
C8 Pt4 Pt9 C18 -158.3(6) . . . . ?
C12 Pt4 Pt9 C18 2.5(7) . . . . ?
Pt6 Pt4 Pt9 C18 -48.4(5) . . . . ?
Pt5 Pt4 Pt9 C18 -108.3(5) . . . . ?
Pt3 Pt4 Pt9 C18 -70.8(8) . . . . ?
C7 Pt4 Pt9 Pt7 154.8(6) . . . . ?
C8 Pt4 Pt9 Pt7 -108.5(4) . . . . ?
C12 Pt4 Pt9 Pt7 52.3(5) . . . . ?
Pt6 Pt4 Pt9 Pt7 1.43(3) . . . . ?
Pt5 Pt4 Pt9 Pt7 -58.48(3) . . . . ?
Pt3 Pt4 Pt9 Pt7 -21.0(6) . . . . ?
C7 Pt4 Pt9 Pt8 -145.1(6) . . . . ?
C8 Pt4 Pt9 Pt8 -48.4(4) . . . . ?
C12 Pt4 Pt9 Pt8 112.4(5) . . . . ?
Pt6 Pt4 Pt9 Pt8 61.53(3) . . . . ?
Pt5 Pt4 Pt9 Pt8 1.62(2) . . . . ?
Pt3 Pt4 Pt9 Pt8 39.1(6) . . . . ?
C7 Pt4 Pt9 Pt11 103.7(7) . . . . ?
C8 Pt4 Pt9 Pt11 -159.6(5) . . . . ?
C12 Pt4 Pt9 Pt11 1.2(6) . . . . ?
Pt6 Pt4 Pt9 Pt11 -49.6(3) . . . . ?
Pt5 Pt4 Pt9 Pt11 -109.5(3) . . . . ?
Pt3 Pt4 Pt9 Pt11 -72.0(8) . . . . ?
C15 Pt8 Pt10 C19 24.7(10) . . . . ?
C14 Pt8 Pt10 C19 122.1(9) . . . . ?
C16 Pt8 Pt10 C19 -79.4(8) . . . . ?
Pt9 Pt8 Pt10 C19 -129.0(7) . . . . ?
Pt7 Pt8 Pt10 C19 171.9(7) . . . . ?
Pt5 Pt8 Pt10 C19 -61.4(7) . . . . ?
C15 Pt8 Pt10 C20 127.2(8) . . . . ?
C14 Pt8 Pt10 C20 -135.4(7) . . . . ?
C16 Pt8 Pt10 C20 23.1(6) . . . . ?
Pt9 Pt8 Pt10 C20 -26.5(5) . . . . ?
Pt7 Pt8 Pt10 C20 -85.6(5) . . . . ?
Pt5 Pt8 Pt10 C20 41.0(5) . . . . ?
C15 Pt8 Pt10 C24 -77.4(8) . . . . ?
C14 Pt8 Pt10 C24 20.0(7) . . . . ?
C16 Pt8 Pt10 C24 178.5(7) . . . . ?
Pt9 Pt8 Pt10 C24 128.9(5) . . . . ?
Pt7 Pt8 Pt10 C24 69.8(5) . . . . ?
Pt5 Pt8 Pt10 C24 -163.5(5) . . . . ?
C15 Pt8 Pt10 Pt11 175.2(6) . . . . ?
C14 Pt8 Pt10 Pt11 -87.4(5) . . . . ?
C16 Pt8 Pt10 Pt11 71.1(4) . . . . ?
Pt9 Pt8 Pt10 Pt11 21.52(2) . . . . ?
Pt7 Pt8 Pt10 Pt11 -37.58(3) . . . . ?
Pt5 Pt8 Pt10 Pt11 89.08(11) . . . . ?
C15 Pt8 Pt10 Pt12 -125.2(6) . . . . ?
C14 Pt8 Pt10 Pt12 -27.8(5) . . . . ?
C16 Pt8 Pt10 Pt12 130.7(4) . . . . ?
Pt9 Pt8 Pt10 Pt12 81.12(3) . . . . ?
Pt7 Pt8 Pt10 Pt12 22.02(3) . . . . ?
Pt5 Pt8 Pt10 Pt12 148.68(11) . . . . ?
C19 Pt10 Pt11 C21 0.6(18) . . . . ?
C20 Pt10 Pt11 C21 -5.1(14) . . . . ?
C24 Pt10 Pt11 C21 160.6(14) . . . . ?
Pt12 Pt10 Pt11 C21 170.5(13) . . . . ?
Pt8 Pt10 Pt11 C21 -110.8(13) . . . . ?
C19 Pt10 Pt11 C22 -160.2(14) . . . . ?
C20 Pt10 Pt11 C22 -165.9(8) . . . . ?
C24 Pt10 Pt11 C22 -0.2(7) . . . . ?
Pt12 Pt10 Pt11 C22 9.7(5) . . . . ?
Pt8 Pt10 Pt11 C22 88.4(5) . . . . ?
C19 Pt10 Pt11 C20 5.8(14) . . . . ?
C24 Pt10 Pt11 C20 165.7(8) . . . . ?
Pt12 Pt10 Pt11 C20 175.6(6) . . . . ?
Pt8 Pt10 Pt11 C20 -105.7(6) . . . . ?
C19 Pt10 Pt11 Pt12 -169.8(13) . . . . ?
C20 Pt10 Pt11 Pt12 -175.6(6) . . . . ?
C24 Pt10 Pt11 Pt12 -9.9(6) . . . . ?
Pt8 Pt10 Pt11 Pt12 78.74(2) . . . . ?
C19 Pt10 Pt11 Pt9 93.1(13) . . . . ?
C20 Pt10 Pt11 Pt9 87.4(6) . . . . ?
C24 Pt10 Pt11 Pt9 -106.9(6) . . . . ?
Pt12 Pt10 Pt11 Pt9 -97.03(2) . . . . ?
Pt8 Pt10 Pt11 Pt9 -18.29(2) . . . . ?
C17 Pt9 Pt11 C21 21.6(9) . . . . ?
C16 Pt9 Pt11 C21 121.5(8) . . . . ?
C18 Pt9 Pt11 C21 -78.0(8) . . . . ?
Pt7 Pt9 Pt11 C21 -128.2(7) . . . . ?
Pt8 Pt9 Pt11 C21 172.1(7) . . . . ?
Pt4 Pt9 Pt11 C21 -76.7(7) . . . . ?
C17 Pt9 Pt11 C22 122.6(8) . . . . ?
C16 Pt9 Pt11 C22 -137.6(7) . . . . ?
C18 Pt9 Pt11 C22 23.0(7) . . . . ?
Pt7 Pt9 Pt11 C22 -27.2(5) . . . . ?
Pt8 Pt9 Pt11 C22 -86.9(5) . . . . ?
Pt4 Pt9 Pt11 C22 24.3(6) . . . . ?
C17 Pt9 Pt11 C20 -78.9(8) . . . . ?
C16 Pt9 Pt11 C20 21.0(7) . . . . ?
C18 Pt9 Pt11 C20 -178.4(7) . . . . ?
Pt7 Pt9 Pt11 C20 131.3(5) . . . . ?
Pt8 Pt9 Pt11 C20 71.6(5) . . . . ?
Pt4 Pt9 Pt11 C20 -177.2(6) . . . . ?
C17 Pt9 Pt11 Pt10 -128.8(6) . . . . ?
C16 Pt9 Pt11 Pt10 -28.9(4) . . . . ?
C18 Pt9 Pt11 Pt10 131.7(5) . . . . ?
Pt7 Pt9 Pt11 Pt10 81.47(3) . . . . ?
Pt8 Pt9 Pt11 Pt10 21.76(2) . . . . ?
Pt4 Pt9 Pt11 Pt10 132.9(3) . . . . ?
C17 Pt9 Pt11 Pt12 171.6(6) . . . . ?
C16 Pt9 Pt11 Pt12 -88.5(4) . . . . ?
C18 Pt9 Pt11 Pt12 72.1(5) . . . . ?
Pt7 Pt9 Pt11 Pt12 21.87(3) . . . . ?
Pt8 Pt9 Pt11 Pt12 -37.84(3) . . . . ?
Pt4 Pt9 Pt11 Pt12 73.3(3) . . . . ?
C19 Pt10 Pt12 C23 -2.8(17) . . . . ?
C20 Pt10 Pt12 C23 -168.5(12) . . . . ?
C24 Pt10 Pt12 C23 -4.8(13) . . . . ?
Pt11 Pt10 Pt12 C23 -172.1(11) . . . . ?
Pt8 Pt10 Pt12 C23 92.5(11) . . . . ?
C19 Pt10 Pt12 C24 2.0(15) . . . . ?
C20 Pt10 Pt12 C24 -163.8(8) . . . . ?
Pt11 Pt10 Pt12 C24 -167.3(7) . . . . ?
Pt8 Pt10 Pt12 C24 97.2(7) . . . . ?
C19 Pt10 Pt12 C22 159.8(14) . . . . ?
C20 Pt10 Pt12 C22 -6.0(7) . . . . ?
C24 Pt10 Pt12 C22 157.8(9) . . . . ?
Pt11 Pt10 Pt12 C22 -9.5(5) . . . . ?
Pt8 Pt10 Pt12 C22 -105.0(5) . . . . ?
C19 Pt10 Pt12 Pt11 169.3(13) . . . . ?
C20 Pt10 Pt12 Pt11 3.5(5) . . . . ?
C24 Pt10 Pt12 Pt11 167.3(7) . . . . ?
Pt8 Pt10 Pt12 Pt11 -95.45(2) . . . . ?
C19 Pt10 Pt12 Pt7 -113.9(13) . . . . ?
C20 Pt10 Pt12 Pt7 80.3(5) . . . . ?
C24 Pt10 Pt12 Pt7 -115.9(7) . . . . ?
Pt11 Pt10 Pt12 Pt7 76.77(2) . . . . ?
Pt8 Pt10 Pt12 Pt7 -18.68(2) . . . . ?
C21 Pt11 Pt12 C23 0.3(18) . . . . ?
C22 Pt11 Pt12 C23 3.2(14) . . . . ?
C20 Pt11 Pt12 C23 167.6(13) . . . . ?
Pt10 Pt11 Pt12 C23 171.2(12) . . . . ?
Pt9 Pt11 Pt12 C23 -105.2(12) . . . . ?
C21 Pt11 Pt12 C24 -160.4(14) . . . . ?
C22 Pt11 Pt12 C24 -157.5(9) . . . . ?
C20 Pt11 Pt12 C24 6.9(8) . . . . ?
Pt10 Pt11 Pt12 C24 10.4(6) . . . . ?
Pt9 Pt11 Pt12 C24 94.1(6) . . . . ?
C21 Pt11 Pt12 C22 -2.9(14) . . . . ?
C20 Pt11 Pt12 C22 164.4(8) . . . . ?
Pt10 Pt11 Pt12 C22 168.0(6) . . . . ?
Pt9 Pt11 Pt12 C22 -108.4(6) . . . . ?
C21 Pt11 Pt12 Pt10 -170.9(12) . . . . ?
C22 Pt11 Pt12 Pt10 -168.0(6) . . . . ?
C20 Pt11 Pt12 Pt10 -3.6(5) . . . . ?
Pt9 Pt11 Pt12 Pt10 83.65(2) . . . . ?
C21 Pt11 Pt12 Pt7 87.0(12) . . . . ?
C22 Pt11 Pt12 Pt7 89.9(6) . . . . ?
C20 Pt11 Pt12 Pt7 -105.7(5) . . . . ?
Pt10 Pt11 Pt12 Pt7 -102.16(2) . . . . ?
Pt9 Pt11 Pt12 Pt7 -18.50(2) . . . . ?
C13 Pt7 Pt12 C23 26.3(9) . . . . ?
C18 Pt7 Pt12 C23 123.0(8) . . . . ?
C14 Pt7 Pt12 C23 -77.0(8) . . . . ?
Pt9 Pt7 Pt12 C23 173.3(7) . . . . ?
Pt8 Pt7 Pt12 C23 -128.0(7) . . . . ?
Pt6 Pt7 Pt12 C23 -99.4(7) . . . . ?
C13 Pt7 Pt12 C24 126.7(9) . . . . ?
C18 Pt7 Pt12 C24 -136.6(7) . . . . ?
C14 Pt7 Pt12 C24 23.4(8) . . . . ?
Pt9 Pt7 Pt12 C24 -86.3(6) . . . . ?
Pt8 Pt7 Pt12 C24 -27.6(6) . . . . ?
Pt6 Pt7 Pt12 C24 1.0(6) . . . . ?
C13 Pt7 Pt12 C22 -76.0(8) . . . . ?
C18 Pt7 Pt12 C22 20.7(6) . . . . ?
C14 Pt7 Pt12 C22 -179.3(7) . . . . ?
Pt9 Pt7 Pt12 C22 71.0(5) . . . . ?
Pt8 Pt7 Pt12 C22 129.7(5) . . . . ?
Pt6 Pt7 Pt12 C22 158.3(5) . . . . ?
C13 Pt7 Pt12 Pt10 176.5(6) . . . . ?
C18 Pt7 Pt12 Pt10 -86.7(4) . . . . ?
C14 Pt7 Pt12 Pt10 73.3(5) . . . . ?
Pt9 Pt7 Pt12 Pt10 -36.50(3) . . . . ?
Pt8 Pt7 Pt12 Pt10 22.19(3) . . . . ?
Pt6 Pt7 Pt12 Pt10 50.82(11) . . . . ?
C13 Pt7 Pt12 Pt11 -125.2(6) . . . . ?
C18 Pt7 Pt12 Pt11 -28.4(4) . . . . ?
C14 Pt7 Pt12 Pt11 131.6(5) . . . . ?
Pt9 Pt7 Pt12 Pt11 21.82(3) . . . . ?
Pt8 Pt7 Pt12 Pt11 80.51(2) . . . . ?
Pt6 Pt7 Pt12 Pt11 109.14(10) . . . . ?
C2 Pt1 C1 O1 -16(27) . . . . ?
C6 Pt1 C1 O1 146(27) . . . . ?
Pt2 Pt1 C1 O1 -17(28) . . . . ?
Pt3 Pt1 C1 O1 154(26) . . . . ?
Pt6 Pt1 C1 O1 -102(27) . . . . ?
C1 Pt1 C2 O2 1(2) . . . . ?
C6 Pt1 C2 O2 -138(2) . . . . ?
Pt2 Pt1 C2 O2 -180(2) . . . . ?
Pt3 Pt1 C2 O2 -172.8(19) . . . . ?
Pt6 Pt1 C2 O2 97(2) . . . . ?
C1 Pt1 C2 Pt2 -179.2(8) . . . . ?
C6 Pt1 C2 Pt2 41.4(18) . . . . ?
Pt3 Pt1 C2 Pt2 6.8(6) . . . . ?
Pt6 Pt1 C2 Pt2 -83.3(4) . . . . ?
C3 Pt2 C2 O2 2(2) . . . . ?
C4 Pt2 C2 O2 143.5(19) . . . . ?
Pt1 Pt2 C2 O2 180(2) . . . . ?
Pt3 Pt2 C2 O2 172.8(18) . . . . ?
Pt5 Pt2 C2 O2 -94(2) . . . . ?
C3 Pt2 C2 Pt1 -177.3(7) . . . . ?
C4 Pt2 C2 Pt1 -36.2(17) . . . . ?
Pt3 Pt2 C2 Pt1 -6.8(6) . . . . ?
Pt5 Pt2 C2 Pt1 86.4(4) . . . . ?
C2 Pt2 C3 O3 -24(39) . . . . ?
C4 Pt2 C3 O3 173(39) . . . . ?
Pt1 Pt2 C3 O3 -28(40) . . . . ?
Pt3 Pt2 C3 O3 174(38) . . . . ?
Pt5 Pt2 C3 O3 81(39) . . . . ?
C5 Pt3 C4 O4 -4(3) . . . . ?
C6 Pt3 C4 O4 129(3) . . . . ?
Pt2 Pt3 C4 O4 179(3) . . . . ?
Pt1 Pt3 C4 O4 168(3) . . . . ?
Pt4 Pt3 C4 O4 -102(3) . . . . ?
C5 Pt3 C4 Pt2 177.1(7) . . . . ?
C6 Pt3 C4 Pt2 -50.0(18) . . . . ?
Pt1 Pt3 C4 Pt2 -10.5(6) . . . . ?
Pt4 Pt3 C4 Pt2 79.5(5) . . . . ?
C3 Pt2 C4 O4 0(2) . . . . ?
C2 Pt2 C4 O4 -141(2) . . . . ?
Pt1 Pt2 C4 O4 -169(2) . . . . ?
Pt3 Pt2 C4 O4 -179(3) . . . . ?
Pt5 Pt2 C4 O4 94(2) . . . . ?
C3 Pt2 C4 Pt3 179.2(7) . . . . ?
C2 Pt2 C4 Pt3 38.3(17) . . . . ?
Pt1 Pt2 C4 Pt3 10.4(6) . . . . ?
Pt5 Pt2 C4 Pt3 -87.0(5) . . . . ?
C6 Pt3 C5 O5 174(13) . . . . ?
C4 Pt3 C5 O5 -28(14) . . . . ?
Pt2 Pt3 C5 O5 -24(14) . . . . ?
Pt1 Pt3 C5 O5 166(12) . . . . ?
Pt4 Pt3 C5 O5 76(13) . . . . ?
C5 Pt3 C6 O6 8(3) . . . . ?
C4 Pt3 C6 O6 -125(3) . . . . ?
Pt2 Pt3 C6 O6 -163(3) . . . . ?
Pt1 Pt3 C6 O6 -177(4) . . . . ?
Pt4 Pt3 C6 O6 104(3) . . . . ?
C5 Pt3 C6 Pt1 -175.2(8) . . . . ?
C4 Pt3 C6 Pt1 52.4(18) . . . . ?
Pt2 Pt3 C6 Pt1 13.9(7) . . . . ?
Pt4 Pt3 C6 Pt1 -78.3(6) . . . . ?
C1 Pt1 C6 O6 -9(3) . . . . ?
C2 Pt1 C6 O6 132(2) . . . . ?
Pt2 Pt1 C6 O6 164(2) . . . . ?
Pt3 Pt1 C6 O6 178(3) . . . . ?
Pt6 Pt1 C6 O6 -109(2) . . . . ?
C1 Pt1 C6 Pt3 173.8(9) . . . . ?
C2 Pt1 C6 Pt3 -45.7(19) . . . . ?
Pt2 Pt1 C6 Pt3 -13.8(7) . . . . ?
Pt6 Pt1 C6 Pt3 73.2(7) . . . . ?
C8 Pt4 C7 O7 -2(18) . . . . ?
C12 Pt4 C7 O7 -179(100) . . . . ?
Pt6 Pt4 C7 O7 -179(100) . . . . ?
Pt5 Pt4 C7 O7 -1(18) . . . . ?
Pt9 Pt4 C7 O7 94(18) . . . . ?
Pt3 Pt4 C7 O7 -87(18) . . . . ?
C7 Pt4 C8 O8 -4(2) . . . . ?
C12 Pt4 C8 O8 165.1(18) . . . . ?
Pt6 Pt4 C8 O8 174.8(19) . . . . ?
Pt5 Pt4 C8 O8 177(2) . . . . ?
Pt9 Pt4 C8 O8 -98(2) . . . . ?
Pt3 Pt4 C8 O8 84(2) . . . . ?
C7 Pt4 C8 Pt5 178.9(6) . . . . ?
C12 Pt4 C8 Pt5 -12(2) . . . . ?
Pt6 Pt4 C8 Pt5 -2.5(5) . . . . ?
Pt9 Pt4 C8 Pt5 84.2(4) . . . . ?
Pt3 Pt4 C8 Pt5 -93.2(4) . . . . ?
C9 Pt5 C8 O8 3(2) . . . . ?
C10 Pt5 C8 O8 -162.8(16) . . . . ?
Pt6 Pt5 C8 O8 -175.1(17) . . . . ?
Pt4 Pt5 C8 O8 -178(2) . . . . ?
Pt8 Pt5 C8 O8 96.2(19) . . . . ?
Pt2 Pt5 C8 O8 -93.1(19) . . . . ?
C9 Pt5 C8 Pt4 -179.0(6) . . . . ?
C10 Pt5 C8 Pt4 14.7(18) . . . . ?
Pt6 Pt5 C8 Pt4 2.4(5) . . . . ?
Pt8 Pt5 C8 Pt4 -86.3(4) . . . . ?
Pt2 Pt5 C8 Pt4 84.5(4) . . . . ?
C10 Pt5 C9 O9 134(48) . . . . ?
C8 Pt5 C9 O9 -40(49) . . . . ?
Pt6 Pt5 C9 O9 137(48) . . . . ?
Pt4 Pt5 C9 O9 -42(49) . . . . ?
Pt8 Pt5 C9 O9 -136(48) . . . . ?
Pt2 Pt5 C9 O9 56(49) . . . . ?
C11 Pt6 C10 O10 4(2) . . . . ?
C12 Pt6 C10 O10 -161.9(17) . . . . ?
Pt4 Pt6 C10 O10 -173.1(19) . . . . ?
Pt5 Pt6 C10 O10 -177(2) . . . . ?
Pt7 Pt6 C10 O10 91(2) . . . . ?
Pt1 Pt6 C10 O10 -85(2) . . . . ?
C11 Pt6 C10 Pt5 -179.7(7) . . . . ?
C12 Pt6 C10 Pt5 15(2) . . . . ?
Pt4 Pt6 C10 Pt5 3.6(5) . . . . ?
Pt7 Pt6 C10 Pt5 -92.4(4) . . . . ?
Pt1 Pt6 C10 Pt5 92.2(4) . . . . ?
C9 Pt5 C10 O10 -5(2) . . . . ?
C8 Pt5 C10 O10 161.6(16) . . . . ?
Pt6 Pt5 C10 O10 177(2) . . . . ?
Pt4 Pt5 C10 O10 173.4(18) . . . . ?
Pt8 Pt5 C10 O10 -96.1(19) . . . . ?
Pt2 Pt5 C10 O10 88.7(19) . . . . ?
C9 Pt5 C10 Pt6 178.5(6) . . . . ?
C8 Pt5 C10 Pt6 -15.3(18) . . . . ?
Pt4 Pt5 C10 Pt6 -3.6(5) . . . . ?
Pt8 Pt5 C10 Pt6 86.9(4) . . . . ?
Pt2 Pt5 C10 Pt6 -88.2(4) . . . . ?
C10 Pt6 C11 O11 0(35) . . . . ?
C12 Pt6 C11 O11 175(35) . . . . ?
Pt4 Pt6 C11 O11 173(34) . . . . ?
Pt5 Pt6 C11 O11 0(36) . . . . ?
Pt7 Pt6 C11 O11 -92(35) . . . . ?
Pt1 Pt6 C11 O11 98(35) . . . . ?
C7 Pt4 C12 O12 2(2) . . . . ?
C8 Pt4 C12 O12 -166.3(18) . . . . ?
Pt6 Pt4 C12 O12 -178(2) . . . . ?
Pt5 Pt4 C12 O12 -176.3(19) . . . . ?
Pt9 Pt4 C12 O12 96(2) . . . . ?
Pt3 Pt4 C12 O12 -87(2) . . . . ?
C7 Pt4 C12 Pt6 -179.5(6) . . . . ?
C8 Pt4 C12 Pt6 12(2) . . . . ?
Pt5 Pt4 C12 Pt6 1.8(5) . . . . ?
Pt9 Pt4 C12 Pt6 -86.1(4) . . . . ?
Pt3 Pt4 C12 Pt6 91.5(4) . . . . ?
C11 Pt6 C12 O12 -1(2) . . . . ?
C10 Pt6 C12 O12 164.4(17) . . . . ?
Pt4 Pt6 C12 O12 178(2) . . . . ?
Pt5 Pt6 C12 O12 176.4(19) . . . . ?
Pt7 Pt6 C12 O12 -89(2) . . . . ?
Pt1 Pt6 C12 O12 83(2) . . . . ?
C11 Pt6 C12 Pt4 -179.0(7) . . . . ?
C10 Pt6 C12 Pt4 -14(2) . . . . ?
Pt5 Pt6 C12 Pt4 -1.8(5) . . . . ?
Pt7 Pt6 C12 Pt4 93.0(4) . . . . ?
Pt1 Pt6 C12 Pt4 -95.0(4) . . . . ?
C18 Pt7 C13 O13 -139(34) . . . . ?
C14 Pt7 C13 O13 37(35) . . . . ?
Pt9 Pt7 C13 O13 -134(34) . . . . ?
Pt8 Pt7 C13 O13 28(35) . . . . ?
Pt6 Pt7 C13 O13 131(34) . . . . ?
Pt12 Pt7 C13 O13 -38(35) . . . . ?
C13 Pt7 C14 O14 9(2) . . . . ?
C18 Pt7 C14 O14 176.5(15) . . . . ?
Pt9 Pt7 C14 O14 -175.9(18) . . . . ?
Pt8 Pt7 C14 O14 -176(2) . . . . ?
Pt6 Pt7 C14 O14 -90.5(19) . . . . ?
Pt12 Pt7 C14 O14 95(2) . . . . ?
C13 Pt7 C14 Pt8 -174.7(6) . . . . ?
C18 Pt7 C14 Pt8 -7.7(19) . . . . ?
Pt9 Pt7 C14 Pt8 -0.1(5) . . . . ?
Pt6 Pt7 C14 Pt8 85.4(4) . . . . ?
Pt12 Pt7 C14 Pt8 -89.5(4) . . . . ?
C15 Pt8 C14 O14 -7(2) . . . . ?
C16 Pt8 C14 O14 -177.3(14) . . . . ?
Pt9 Pt8 C14 O14 176.1(17) . . . . ?
Pt7 Pt8 C14 O14 176(2) . . . . ?
Pt5 Pt8 C14 O14 86.1(18) . . . . ?
Pt10 Pt8 C14 O14 -94.8(18) . . . . ?
C15 Pt8 C14 Pt7 177.1(7) . . . . ?
C16 Pt8 C14 Pt7 6.7(18) . . . . ?
Pt9 Pt8 C14 Pt7 0.1(5) . . . . ?
Pt5 Pt8 C14 Pt7 -90.0(4) . . . . ?
Pt10 Pt8 C14 Pt7 89.2(4) . . . . ?
C14 Pt8 C15 O15 110(47) . . . . ?
C16 Pt8 C15 O15 -73(47) . . . . ?
Pt9 Pt8 C15 O15 -76(47) . . . . ?
Pt7 Pt8 C15 O15 114(47) . . . . ?
Pt5 Pt8 C15 O15 16(47) . . . . ?
Pt10 Pt8 C15 O15 -150(47) . . . . ?
C17 Pt9 C16 O16 -5(2) . . . . ?
C18 Pt9 C16 O16 -166.2(16) . . . . ?
Pt7 Pt9 C16 O16 -179.2(17) . . . . ?
Pt8 Pt9 C16 O16 178(2) . . . . ?
Pt4 Pt9 C16 O16 85.9(18) . . . . ?
Pt11 Pt9 C16 O16 -95.6(18) . . . . ?
C17 Pt9 C16 Pt8 176.7(6) . . . . ?
C18 Pt9 C16 Pt8 15.9(18) . . . . ?
Pt7 Pt9 C16 Pt8 2.9(5) . . . . ?
Pt4 Pt9 C16 Pt8 -92.1(3) . . . . ?
Pt11 Pt9 C16 Pt8 86.4(3) . . . . ?
C15 Pt8 C16 O16 3(2) . . . . ?
C14 Pt8 C16 O16 173.8(15) . . . . ?
Pt9 Pt8 C16 O16 -178(2) . . . . ?
Pt7 Pt8 C16 O16 179.1(17) . . . . ?
Pt5 Pt8 C16 O16 -88.7(18) . . . . ?
Pt10 Pt8 C16 O16 87.2(18) . . . . ?
C15 Pt8 C16 Pt9 -178.5(6) . . . . ?
C14 Pt8 C16 Pt9 -8.2(17) . . . . ?
Pt7 Pt8 C16 Pt9 -2.8(5) . . . . ?
Pt5 Pt8 C16 Pt9 89.3(3) . . . . ?
Pt10 Pt8 C16 Pt9 -94.8(3) . . . . ?
C16 Pt9 C17 O17 -169(68) . . . . ?
C18 Pt9 C17 O17 4(68) . . . . ?
Pt7 Pt9 C17 O17 0(69) . . . . ?
Pt8 Pt9 C17 O17 -164(67) . . . . ?
Pt4 Pt9 C17 O17 101(68) . . . . ?
Pt11 Pt9 C17 O17 -74(68) . . . . ?
C13 Pt7 C18 O18 -4(2) . . . . ?
C14 Pt7 C18 O18 -171.8(16) . . . . ?
Pt9 Pt7 C18 O18 179(2) . . . . ?
Pt8 Pt7 C18 O18 -178.0(17) . . . . ?
Pt6 Pt7 C18 O18 94.8(18) . . . . ?
Pt12 Pt7 C18 O18 -94.2(18) . . . . ?
C13 Pt7 C18 Pt9 176.6(7) . . . . ?
C14 Pt7 C18 Pt9 9.3(19) . . . . ?
Pt8 Pt7 C18 Pt9 3.1(5) . . . . ?
Pt6 Pt7 C18 Pt9 -84.1(3) . . . . ?
Pt12 Pt7 C18 Pt9 86.9(3) . . . . ?
C17 Pt9 C18 O18 4(2) . . . . ?
C16 Pt9 C18 O18 165.0(15) . . . . ?
Pt7 Pt9 C18 O18 -179(2) . . . . ?
Pt8 Pt9 C18 O18 178.0(17) . . . . ?
Pt4 Pt9 C18 O18 -88.2(19) . . . . ?
Pt11 Pt9 C18 O18 91.7(19) . . . . ?
C17 Pt9 C18 Pt7 -176.9(6) . . . . ?
C16 Pt9 C18 Pt7 -16.0(18) . . . . ?
Pt8 Pt9 C18 Pt7 -3.0(5) . . . . ?
Pt4 Pt9 C18 Pt7 90.7(3) . . . . ?
Pt11 Pt9 C18 Pt7 -89.4(3) . . . . ?
C20 Pt10 C19 O19 142(14) . . . . ?
C24 Pt10 C19 O19 -23(15) . . . . ?
Pt11 Pt10 C19 O19 138(14) . . . . ?
Pt12 Pt10 C19 O19 -24(15) . . . . ?
Pt8 Pt10 C19 O19 -114(14) . . . . ?
C21 Pt11 C20 O20 -2(2) . . . . ?
C22 Pt11 C20 O20 -146.0(18) . . . . ?
Pt10 Pt11 C20 O20 -180(2) . . . . ?
Pt12 Pt11 C20 O20 -175.5(18) . . . . ?
Pt9 Pt11 C20 O20 91(2) . . . . ?
C21 Pt11 C20 Pt10 177.4(7) . . . . ?
C22 Pt11 C20 Pt10 33.6(17) . . . . ?
Pt12 Pt11 C20 Pt10 4.1(5) . . . . ?
Pt9 Pt11 C20 Pt10 -89.2(4) . . . . ?
C19 Pt10 C20 O20 3(2) . . . . ?
C24 Pt10 C20 O20 147.6(18) . . . . ?
Pt11 Pt10 C20 O20 180(2) . . . . ?
Pt12 Pt10 C20 O20 175.5(18) . . . . ?
Pt8 Pt10 C20 O20 -101.0(19) . . . . ?
C19 Pt10 C20 Pt11 -177.0(7) . . . . ?
C24 Pt10 C20 Pt11 -31.9(17) . . . . ?
Pt12 Pt10 C20 Pt11 -4.0(5) . . . . ?
Pt8 Pt10 C20 Pt11 79.4(4) . . . . ?
C22 Pt11 C21 O21 -66(37) . . . . ?
C20 Pt11 C21 O21 128(37) . . . . ?
Pt10 Pt11 C21 O21 132(36) . . . . ?
Pt12 Pt11 C21 O21 -64(37) . . . . ?
Pt9 Pt11 C21 O21 42(37) . . . . ?
C21 Pt11 C22 O22 -4(2) . . . . ?
C20 Pt11 C22 O22 140.4(19) . . . . ?
Pt10 Pt11 C22 O22 166.9(19) . . . . ?
Pt12 Pt11 C22 O22 178(2) . . . . ?
Pt9 Pt11 C22 O22 -101(2) . . . . ?
C21 Pt11 C22 Pt12 178.5(7) . . . . ?
C20 Pt11 C22 Pt12 -37.5(18) . . . . ?
Pt10 Pt11 C22 Pt12 -11.0(6) . . . . ?
Pt9 Pt11 C22 Pt12 81.3(4) . . . . ?
C23 Pt12 C22 O22 4(2) . . . . ?
C24 Pt12 C22 O22 -129(2) . . . . ?
Pt10 Pt12 C22 O22 -167.0(19) . . . . ?
Pt11 Pt12 C22 O22 -178(2) . . . . ?
Pt7 Pt12 C22 O22 98(2) . . . . ?
C23 Pt12 C22 Pt11 -178.4(7) . . . . ?
C24 Pt12 C22 Pt11 48.7(16) . . . . ?
Pt10 Pt12 C22 Pt11 10.9(5) . . . . ?
Pt7 Pt12 C22 Pt11 -83.9(4) . . . . ?
C24 Pt12 C23 O23 -73(32) . . . . ?
C22 Pt12 C23 O23 127(31) . . . . ?
Pt10 Pt12 C23 O23 -69(32) . . . . ?
Pt11 Pt12 C23 O23 125(31) . . . . ?
Pt7 Pt12 C23 O23 42(32) . . . . ?
C23 Pt12 C24 O24 -3(3) . . . . ?
C22 Pt12 C24 O24 131(2) . . . . ?
Pt10 Pt12 C24 O24 180(3) . . . . ?
Pt11 Pt12 C24 O24 168(2) . . . . ?
Pt7 Pt12 C24 O24 -102(3) . . . . ?
C23 Pt12 C24 Pt10 177.5(7) . . . . ?
C22 Pt12 C24 Pt10 -48.6(16) . . . . ?
Pt11 Pt12 C24 Pt10 -11.7(6) . . . . ?
Pt7 Pt12 C24 Pt10 78.1(6) . . . . ?
C19 Pt10 C24 O24 1(3) . . . . ?
C20 Pt10 C24 O24 -144(2) . . . . ?
Pt11 Pt10 C24 O24 -168(2) . . . . ?
Pt12 Pt10 C24 O24 -180(3) . . . . ?
Pt8 Pt10 C24 O24 102(2) . . . . ?
C19 Pt10 C24 Pt12 -179.0(8) . . . . ?
C20 Pt10 C24 Pt12 36.3(18) . . . . ?
Pt11 Pt10 C24 Pt12 11.5(6) . . . . ?
Pt8 Pt10 C24 Pt12 -77.8(5) . . . . ?
N2 Ni1 N1 C116 -171.1(9) . . . . ?
N4 Ni1 N1 C116 17.0(9) . . . . ?
N3 Ni1 N1 C116 -87(20) . . . . ?
N2 Ni1 N1 C101 -42.9(9) . . . . ?
N4 Ni1 N1 C101 145.3(10) . . . . ?
N3 Ni1 N1 C101 41(20) . . . . ?
N4 Ni1 N2 C105 95(4) . . . . ?
N1 Ni1 N2 C105 4.3(13) . . . . ?
N3 Ni1 N2 C105 -174.2(13) . . . . ?
N4 Ni1 N2 C107 -77(4) . . . . ?
N1 Ni1 N2 C107 -168.5(9) . . . . ?
N3 Ni1 N2 C107 13.0(9) . . . . ?
N2 Ni1 N3 C108 15.3(9) . . . . ?
N4 Ni1 N3 C108 -172.8(9) . . . . ?
N1 Ni1 N3 C108 -69(20) . . . . ?
N2 Ni1 N3 C109 145.4(10) . . . . ?
N4 Ni1 N3 C109 -42.8(10) . . . . ?
N1 Ni1 N3 C109 61(20) . . . . ?
N2 Ni1 N4 C113 92(4) . . . . ?
N1 Ni1 N4 C113 -176.5(14) . . . . ?
N3 Ni1 N4 C113 2.1(14) . . . . ?
N2 Ni1 N4 C115 -78(4) . . . . ?
N1 Ni1 N4 C115 13.2(9) . . . . ?
N3 Ni1 N4 C115 -168.2(9) . . . . ?
C116 N1 C101 C104 -165.0(11) . . . . ?
Ni1 N1 C101 C104 68.6(12) . . . . ?
C116 N1 C101 C102 75.4(14) . . . . ?
Ni1 N1 C101 C102 -51.0(13) . . . . ?
C116 N1 C101 C103 -47.3(15) . . . . ?
Ni1 N1 C101 C103 -173.7(9) . . . . ?
N1 C101 C104 C105 -55.9(16) . . . . ?
C102 C101 C104 C105 63.9(17) . . . . ?
C103 C101 C104 C105 -174.3(13) . . . . ?
C107 N2 C105 C104 179.9(12) . . . . ?
Ni1 N2 C105 C104 8(2) . . . . ?
C107 N2 C105 C106 4(2) . . . . ?
Ni1 N2 C105 C106 -168.1(10) . . . . ?
C101 C104 C105 N2 18(2) . . . . ?
C101 C104 C105 C106 -166.3(13) . . . . ?
C105 N2 C107 C108 149.0(13) . . . . ?
Ni1 N2 C107 C108 -37.4(13) . . . . ?
C109 N3 C108 C107 -168.5(12) . . . . ?
Ni1 N3 C108 C107 -39.0(13) . . . . ?
N2 C107 C108 N3 49.3(14) . . . . ?
C108 N3 C109 C110 75.8(16) . . . . ?
Ni1 N3 C109 C110 -50.7(14) . . . . ?
C108 N3 C109 C111 -48.5(16) . . . . ?
Ni1 N3 C109 C111 -175.0(10) . . . . ?
C108 N3 C109 C112 -164.3(12) . . . . ?
Ni1 N3 C109 C112 69.2(13) . . . . ?
N3 C109 C112 C113 -55.4(18) . . . . ?
C110 C109 C112 C113 65.9(19) . . . . ?
C111 C109 C112 C113 -172.5(14) . . . . ?
C115 N4 C113 C112 -179.9(13) . . . . ?
Ni1 N4 C113 C112 11(2) . . . . ?
C115 N4 C113 C114 0(2) . . . . ?
Ni1 N4 C113 C114 -169.1(11) . . . . ?
C109 C112 C113 N4 15(2) . . . . ?
C109 C112 C113 C114 -165.2(14) . . . . ?
C113 N4 C115 C116 150.0(14) . . . . ?
Ni1 N4 C115 C116 -38.5(13) . . . . ?
C101 N1 C116 C115 -171.0(11) . . . . ?
Ni1 N1 C116 C115 -41.8(12) . . . . ?
N4 C115 C116 N1 51.2(14) . . . . ?
